data_7706982
loop_
_publ_author_name
'Campanella, Anthony J.'
'Nguyen, Manh-Thuong'
'Zhang, Jun'
'Ngendahimana, Thacien'
'Antholine, William E.'
'Eaton, Gareth R.'
'Eaton, Sandra S.'
'Glezakou, Vassiliki-Alexandra'
'Zadrozny, Joseph M.'

_publ_section_title
;
 Ligand control of low-frequency electron paramagnetic resonance linewidth
 in Cr(III) complexes.
;
_journal_issue 15
_journal_name_full 'Dalton transactions (Cambridge, England : 2003)'
_journal_page_first 5342
_journal_page_last 5350
_journal_paper_doi 10.1039/d1dt00066g
_journal_volume 50
_journal_year 2021
_chemical_absolute_configuration unk
_chemical_formula_moiety '2(C42 H48 Cr N6), 6(Cl), 2(C2 H6 O S), 5(C H4 O), C2 H6 O'
_chemical_formula_sum 'C96 H138 Cl6 Cr2 N12 O9 S2'
_chemical_formula_weight 1985.00
_chemical_name_systematic Tris((1R,2R)-(-)-1,2-diphenylethylenediamine)Chromium(III)Chloride
_space_group_crystal_system monoclinic
_space_group_IT_number 4
_space_group_name_Hall 'P 2yb'
_space_group_name_H-M_alt 'P 1 21 1'
_atom_sites_solution_hydrogens geom
_audit_creation_date 2021-03-16
_audit_creation_method
;
Olex2 1.3
(compiled 2020.07.31 svn.rc2a77460 for OlexSys, GUI svn.r6145)
;
_audit_update_record
;
2021-03-21 deposited with the CCDC.	2021-03-25 downloaded from the CCDC.
;
_cell_angle_alpha 90
_cell_angle_beta 104.287(2)
_cell_angle_gamma 90
_cell_formula_units_Z 2
_cell_length_a 12.3901(5)
_cell_length_b 19.3151(8)
_cell_length_c 24.4122(11)
_cell_measurement_reflns_used 9972
_cell_measurement_temperature 100.02
_cell_measurement_theta_max 26.47
_cell_measurement_theta_min 0.86
_cell_volume 5661.5(4)
_computing_cell_refinement 'SAINT V8.38A (?, 2016)'
_computing_data_collection 'APEX3 (Bruker AXS Inc., 2016)'
_computing_data_reduction 'SAINT V8.38A (?, 2016)'
_computing_molecular_graphics 'Olex2 1.3 (Dolomanov et al., 2009)'
_computing_publication_material 'Olex2 1.3 (Dolomanov et al., 2009)'
_computing_structure_refinement 'SHELXL 2018/3 (Sheldrick, 2015)'
_computing_structure_solution 'XT (Sheldrick, 2015)'
_diffrn_ambient_temperature 100.02
_diffrn_measured_fraction_theta_full 1.000
_diffrn_measured_fraction_theta_max 1.000
_diffrn_measurement_device_type 'Bruker APEX-II CCD'
_diffrn_measurement_method '\f and \w scans'
_diffrn_radiation_type MoK\a
_diffrn_radiation_wavelength 0.71073
_diffrn_reflns_av_R_equivalents 0.0591
_diffrn_reflns_av_unetI/netI 0.0339
_diffrn_reflns_Laue_measured_fraction_full 1.000
_diffrn_reflns_Laue_measured_fraction_max 1.000
_diffrn_reflns_limit_h_max 14
_diffrn_reflns_limit_h_min -14
_diffrn_reflns_limit_k_max 22
_diffrn_reflns_limit_k_min -22
_diffrn_reflns_limit_l_max 28
_diffrn_reflns_limit_l_min -28
_diffrn_reflns_number 151263
_diffrn_reflns_point_group_measured_fraction_full 1.000
_diffrn_reflns_point_group_measured_fraction_max 1.000
_diffrn_reflns_theta_full 24.710
_diffrn_reflns_theta_max 24.710
_diffrn_reflns_theta_min 0.861
_exptl_absorpt_coefficient_mu 0.424
_exptl_crystal_colour Orange
_exptl_crystal_density_diffrn 1.164
_exptl_crystal_description Octahedron
_exptl_crystal_F_000 2104.0
_exptl_crystal_recrystallization_method 'Re-crystallisation from solvent: Methanol'
_exptl_crystal_size_max 0.224
_exptl_crystal_size_mid 0.151
_exptl_crystal_size_min 0.086
_refine_diff_density_max 1.451
_refine_diff_density_min -1.191
_refine_diff_density_rms 0.183
_refine_ls_abs_structure_details
;
 Flack x determined using 7276 quotients [(I+)-(I-)]/[(I+)+(I-)]
 (Parsons, Flack and Wagner, Acta Cryst. B69 (2013) 249-259).
;
_refine_ls_abs_structure_Flack 0.044(6)
_refine_ls_extinction_method none
_refine_ls_goodness_of_fit_ref 1.040
_refine_ls_hydrogen_treatment constr
_refine_ls_matrix_type full
_refine_ls_number_parameters 1158
_refine_ls_number_reflns 19285
_refine_ls_number_restraints 762
_refine_ls_restrained_S_all 1.221
_refine_ls_R_factor_all 0.1009
_refine_ls_R_factor_gt 0.0853
_refine_ls_shift/su_max 0.001
_refine_ls_shift/su_mean 0.000
_refine_ls_structure_factor_coef Fsqd
_refine_ls_weighting_details 'w=1/[\s^2^(Fo^2^)+(0.1837P)^2^+10.5122P] where P=(Fo^2^+2Fc^2^)/3'
_refine_ls_weighting_scheme calc
_refine_ls_wR_factor_gt 0.2412
_refine_ls_wR_factor_ref 0.2622
_reflns_Friedel_coverage 0.936
_reflns_Friedel_fraction_full 1.000
_reflns_Friedel_fraction_max 1.000
_reflns_number_gt 16763
_reflns_number_total 19288
_reflns_threshold_expression 'I > 2\s(I)'
_cod_data_source_file d1dt00066g2.cif
_cod_data_source_block jz90_0m100520_a
_cod_depositor_comments 'Adding full bibliography for 7706979--7706982.cif.'
_cod_database_code 7706982
_shelx_shelxl_version_number 2018/3
_shelx_space_group_comment
;
The symmetry employed for this shelxl refinement is uniquely defined
by the following loop, which should always be used as a source of
symmetry information in preference to the above space-group names.
They are only intended as comments.
;
_shelx_estimated_absorpt_t_max 0.953
_shelx_estimated_absorpt_t_min 0.884
_olex2_refinement_description
;
1. Fixed Uiso
 At 1.2 times of:
  All C(H) groups, All C(H,H) groups, All N(H,H) groups
 At 1.5 times of:
  All C(H,H,H) groups, All O(H) groups, All O(H,H) groups
2. Restrained distances
 C4A-O3
 1.45 with sigma of 0.02
 C2-O2
 1.45 with sigma of 0.02
 C23-O0
 1.45 with sigma of 0.02
 O00B-C033
 1.43 with sigma of 0.02
 O2-C2
 1.43 with sigma of 0.01
 O0-C23
 1.43 with sigma of 0.01
 O01U-C5
 1.43 with sigma of 0.01
 O3-C4A
 1.43 with sigma of 0.01
 O02U-C03N
 1.43 with sigma of 0.01
 S1A-C1A
 1.4 with sigma of 0.005
 S1A-C1A = S1A-C4
 1.78 with sigma of 0.02
 C021-C02E \\sim C01J-C028 \\sim C034-C027
 with sigma of 0.02
 C02C-C3 \\sim C01P-C02J \\sim C6-C7
 with sigma of 0.02
 C00X-C02Q \\sim C01G-C018 \\sim C02W-C01M
 with sigma of 0.02
 C010-C02F \\sim C02G-C01E \\sim C026-C01X
 with sigma of 0.02
 C00J-C00R \\sim C016-C015 \\sim C024-C01Y
 with sigma of 0.02
 C011-C00Z \\sim C01O-C02Z \\sim C02H-C025
 with sigma of 0.02
 C011-C025 \\sim C02H-C02Z \\sim C01O-C00Z
 with sigma of 0.02
 C01Y-C024 \\sim C015-C016 \\sim C00R-C00J
 with sigma of 0.02
 C00M-C01U \\sim C01K-C02V \\sim C02D-C02X
 with sigma of 0.02
 C02T-C01S \\sim C02P-C02O \\sim C02M-C022
 with sigma of 0.02
 C00U-C029 \\sim C023-C02S \\sim C035-C02B
 with sigma of 0.02
 C00O-C00W \\sim C01L-C014 \\sim C01A-C00Q
 with sigma of 0.02
 C0-C1AA \\sim C03G-C03F \\sim C038-C0AA
 with sigma of 0.02
 O00D-C032 \\sim S1A-C1A
 with sigma of 0.02
 O02U-C03N \\sim O013-C03A \\sim O0-C23
 with sigma of 0.02
 O00B-C033 \\sim O02U-C03N \\sim O00D-C032 \\sim O3-C4A \\sim O01U-C5 \\sim
O012-C030 \\sim O0-C23 ~
 O013-C03A \\sim S1A-C1A \\sim O2-C2
 with sigma of 0.02
 C026-C01X \\sim C026-C01E \\sim C02G-C01E \\sim C02G-C02F \\sim C02F-C010
\\sim C01X-C010 \\sim C02Q-
 C00X \\sim C02Q-C01G \\sim C01G-C018 \\sim C02W-C018 \\sim C02W-C01M \\sim
C01M-C00X
 with sigma of 0.02
 C025-C011 \\sim C02H-C025 \\sim C02Z-C02H \\sim C02Z-C01O \\sim C01O-C00Z
\\sim C011-C00Z \\sim C01Y-
 C00J \\sim C024-C01Y \\sim C024-C015 \\sim C016-C015 \\sim C016-C00R \\sim
C00R-C00J \\sim C3-C02C ~
 C3-C01P \\sim C02J-C01P \\sim C6-C02J \\sim C7-C6 \\sim C7-C02C \\sim
C027-C021 \\sim C034-C027 \\sim C034-
 C028 \\sim C028-C01J \\sim C02E-C01J \\sim C02E-C021
 with sigma of 0.02
 C02X-C00M \\sim C02X-C02D \\sim C02V-C01K \\sim C01U-C01K \\sim C01U-C00M
\\sim C02V-C02D \\sim C02P-
 C01S \\sim C02P-C02O \\sim C02O-C02M \\sim C02M-C022 \\sim C02T-C022 \\sim
C02T-C01S
 with sigma of 0.02
 C01W-C00Y \\sim C01W-C01C \\sim C01C-C017 \\sim C01R-C017 \\sim C01R-C01N
\\sim C01N-C00Y \\sim C0AA-
 C038 \\sim C0AA-C0 \\sim C1AA-C0 \\sim C1AA-C03G \\sim C03G-C03F \\sim
C03F-C038
 with sigma of 0.02
 C035-C02S \\sim C035-C02B \\sim C02S-C023 \\sim C029-C023 \\sim C029-C00U
\\sim C02B-C00U
 with sigma of 0.02
 O0-C23 \\sim O013-C03A
 with sigma of 0.02
 C00R-C00J \\sim C016-C00R \\sim C016-C015 \\sim C024-C015 \\sim C024-C01Y
\\sim C01Y-C00J
 with sigma of 0.015
 C029-C023 \\sim C029-C00U \\sim C035-C02S \\sim C02B-C00U \\sim C035-C02B
\\sim C02S-C023
 with sigma of 0.015
 C03G-C03F \\sim C1AA-C03G \\sim C1AA-C0 \\sim C0AA-C0 \\sim C03F-C038 \\sim
C0AA-C038
 with sigma of 0.01
 C02P-C01S \\sim C02P-C02O \\sim C02O-C02M \\sim C02M-C022 \\sim C02T-C022
\\sim C02T-C01S
 with sigma of 0.01
 C026-C01X \\sim C01X-C010 \\sim C02F-C010 \\sim C02G-C02F \\sim C02G-C01E
\\sim C026-C01E
 with sigma of 0.01
 C02X-C00M \\sim C02X-C02D \\sim C02V-C01K \\sim C02V-C02D \\sim C01U-C01K
\\sim C01U-C00M
 with sigma of 0.01
 C02S-C023 \\sim C029-C023 \\sim C029-C00U \\sim C02B-C00U \\sim C035-C02B
\\sim C035-C02S
 with sigma of 0.01
 C3-C01P \\sim C3-C02C \\sim C7-C6 \\sim C6-C02J \\sim C02J-C01P
 with sigma of 0.01
 S1A-C1A \\sim S1A-C4
 with sigma of 0.02
 C034-H034 \\sim C034-C027 \\sim C034-C028
 with sigma of 0.01
 S1A-O1 \\sim S07-O00L
 with sigma of 0.02
 S07-C036 \\sim S07-C03I \\sim S1A-C4 \\sim S1A-C1A
 with sigma of 0.02
3. Restrained planarity
 C01R, C01N, C00Y, C01W, C01C, C017
 with sigma of 0.1
 C0AA, C0, C1AA, C03G, C03F, C038
 with sigma of 0.1
 C00U, C029, C023, C02S, C035, C02B
 with sigma of 0.1
 C00O, C00W, C01L, C014, C01A, C00Q
 with sigma of 0.1
 C00M, C01U, C01K, C02V, C02D, C02X
 with sigma of 0.1
 C011, C00Z, C01O, C02Z, C02H, C025
 with sigma of 0.1
 C00X, C01M, C02W, C018, C01G, C02Q
 with sigma of 0.1
 C00J, C00R, C016, C015, C024, C01Y
 with sigma of 0.1
 C02C, C7, C6, C02J, C01P, C3
 with sigma of 0.1
 C01X, C010, C02F, C02G, C01E, C026
 with sigma of 0.1
 C021, C027, C034, C028, C01J, C02E
 with sigma of 0.1
 C01S, C02P, C02O, C02M, C022, C02T
 with sigma of 0.1
4. Rigid bond restraints
 C1A, C4
 with sigma for 1-2 distances of 0.01 and sigma for 1-3 distances of 0.01
5. Uiso/Uaniso restraints and constraints
C1A \\sim C4: within 1.7A with sigma of 0.04 and sigma for terminal atoms of
0.08 within 1.7A
C4 \\sim C1A: within 2.5A with sigma of 0.04 and sigma for terminal atoms of
0.08 within 2.5A
C1A \\sim S1A \\sim C4: within 2.5A with sigma of 0.02 and sigma for terminal
atoms of 0.04 within 2.5A
C4 \\sim S1A \\sim C1A \\sim O1: within 1.7A with sigma of 0.04 and sigma for
terminal atoms of 0.08 within 1.7A
6. Others
 Sof(H02C)=Sof(C03O)=Sof(H03D)=Sof(H03E)=Sof(H03H)=1-FVAR(1)
 Sof(H02U)=Sof(C03N)=Sof(H03A)=Sof(H03B)=Sof(H03C)=FVAR(1)
 Sof(O0)=Sof(H0A)=Sof(C23)=Sof(H23A)=Sof(H23B)=Sof(H23C)=1-FVAR(2)
 Sof(O013)=Sof(H013)=Sof(C03A)=Sof(H03X)=Sof(H03Y)=Sof(H)=FVAR(2)
 Fixed Sof: O3(0.5) H3A(0.5) C4A(0.5) H4AA(0.5) H4AB(0.5) H4AC(0.5) O01U(0.5)
 H01R(0.5) C5(0.5) H5A(0.5) H5B(0.5) H5C(0.5)
7.a Ternary CH refined with riding coordinates:
 C019(H019), C01B(H01B), C01H(H01H), C01I(H01I), C01Q(H01Q), C01V(H01V),
 C01Z(H01Z), C02A(H02A), C02K(H02K), C02N(H02N), C02R(H02R), C031(H031)
7.b Secondary CH2 refined with riding coordinates:
 N00C(H00A,H00B), N00E(H00C,H00D), N00F(H00E,H00F), N00G(H00G,H00H), N00H(H00I,
 H00J), N00I(H00K,H00L), N00K(H00M,H00N), N00N(H00O,H00P), N00P(H00R,H00S),
 N00S(H00U,H00V), N00V(H00X,H00Z), N01D(H01D,H01E), C2(H2A,H2B)
7.c Aromatic/amide H refined with riding coordinates:
 C00Q(H00Q), C00R(H00T), C00W(H00W), C00Y(H00Y), C00Z(H00), C010(H010),
 C014(H014), C015(H015), C016(H016), C017(H017), C018(H018), C01A(H01A),
 C01C(H01C), C01E(H01F), C01G(H01G), C01J(H01J), C01K(H01K), C01L(H01L),
 C01M(H01M), C01N(H01N), C01O(H01O), C01P(H01P), C01U(H01U), C01W(H01W),
 C01Y(H01Y), C022(H022), C023(H023), C024(H024), C025(H025), C026(H026),
 C027(H027), C028(H028), C029(H029), C02B(H02B), C02D(H02D), C02E(H02E),
 C02F(H02F), C02G(H02G), C02H(H02H), C02M(H02M), C02O(H02O), C02P(H02P),
 C02Q(H02Q), C02S(H02S), C02T(H02T), C02V(H02V), C02W(H02W), C02X(H02X),
 C02Z(H02Z), C034(H034), C035(H035), C038(H038), C03F(H03F), C0(H0), C1AA(H1AA),
  C03G(H03G), C3(H3), C02J(H02J), C6(H6), C7(H7)
7.d Tetrahedral OH refined with riding coordinates:
 O02U(H02U), O02U(H02C)
7.e Idealised Me refined as rotating group:
 C030(H03U,H03V,H03W), C032(H03R,H03S,H03T), C033(H03O,H03P,H03Q), C036(H03I,
 H03J,H03K), C03A(H03X,H03Y,H), C03I(H03L,H03M,H03N), C03N(H03A,H03B,H03C),
 C03O(H03D,H03E,H03H), C4A(H4AA,H4AB,H4AC), C1A(H1AB,H1AC,H1AD), C5(H5A,H5B,
 H5C), C23(H23A,H23B,H23C), C24(H24A,H24B,H24C), C4(H4A,H4B,H4C)
7.f Idealised tetrahedral OH refined as rotating group:
 O00B(H1), O00D(H4), O012(H012), O013(H013), O3(H3A), O2(H2), O01U(H01R),
 O0(H0A)
;
_smtbx_masks_void_probe_radius 1.2
_smtbx_masks_void_truncation_radius 1.2
_olex2_submission_special_instructions 'No special instructions were received'

loop_
_space_group_symop_operation_xyz
'x, y, z'
'-x, y+1/2, -z'

loop_
_atom_site_label
_atom_site_type_symbol
_atom_site_fract_x
_atom_site_fract_y
_atom_site_fract_z
_atom_site_U_iso_or_equiv
_atom_site_adp_type
_atom_site_occupancy
_atom_site_site_symmetry_order
_atom_site_calc_flag
_atom_site_refinement_flags_posn
_atom_site_refinement_flags_adp
_atom_site_refinement_flags_occupancy
_atom_site_disorder_assembly
_atom_site_disorder_group
Cr01 Cr 0.66465(10) 0.51973(6) 0.57555(5) 0.0237(3) Uani 1 1 d . . . . .
Cr02 Cr 0.68343(11) 0.49000(8) 0.08474(6) 0.0333(4) Uani 1 1 d . . . . .
Cl03 Cl 0.83139(19) 0.54148(14) 0.45983(11) 0.0440(6) Uani 1 1 d . . . . .
Cl04 Cl 0.4572(2) 0.82339(13) 0.49065(13) 0.0517(7) Uani 1 1 d . . . . .
Cl05 Cl 0.8556(2) 0.47335(15) -0.02635(12) 0.0481(6) Uani 1 1 d . . . . .
Cl06 Cl 0.4824(3) 0.5179(2) 0.68829(13) 0.0807(12) Uani 1 1 d . . . . .
S07 S 0.8305(3) 0.54104(17) 0.80464(13) 0.0647(9) Uani 1 1 d D . . . .
Cl08 Cl 0.4969(3) 0.4731(2) 0.19773(16) 0.0757(10) Uani 1 1 d . . . . .
Cl09 Cl 0.5244(4) 0.7334(4) 0.0063(3) 0.162(4) Uani 1 1 d . . . A 1
O00B O 0.4229(6) 0.6865(4) 0.5524(3) 0.0394(15) Uani 1 1 d D . . . .
H1 H 0.423543 0.722646 0.533423 0.059 Uiso 1 1 calc R U . . .
N00C N 0.6016(5) 0.5590(4) 0.4943(3) 0.0266(15) Uani 1 1 d . . . . .
H00A H 0.588807 0.605257 0.496161 0.032 Uiso 1 1 calc R U . . .
H00B H 0.652147 0.552684 0.473298 0.032 Uiso 1 1 calc R U . . .
O00D O 0.6252(7) 0.7085(4) 0.4812(3) 0.0507(18) Uani 1 1 d D . . . .
H4 H 0.558218 0.719778 0.477183 0.076 Uiso 1 1 calc R U . . .
N00E N 0.7398(6) 0.4381(4) 0.5437(3) 0.0258(14) Uani 1 1 d . . . . .
H00C H 0.687770 0.406445 0.526816 0.031 Uiso 1 1 calc R U . . .
H00D H 0.775285 0.453809 0.517659 0.031 Uiso 1 1 calc R U . . .
N00F N 0.6145(6) 0.6028(4) 0.6153(3) 0.0294(15) Uani 1 1 d . . . . .
H00E H 0.567278 0.629718 0.589471 0.035 Uiso 1 1 calc R U . . .
H00F H 0.577329 0.587657 0.640870 0.035 Uiso 1 1 calc R U . . .
N00G N 0.7171(6) 0.4638(4) 0.6501(3) 0.0298(15) Uani 1 1 d . . . . .
H00G H 0.773007 0.487067 0.674324 0.036 Uiso 1 1 calc R U . . .
H00H H 0.659630 0.459100 0.666901 0.036 Uiso 1 1 calc R U . . .
N00H N 0.8087(6) 0.5782(4) 0.5864(3) 0.0270(15) Uani 1 1 d . . . . .
H00I H 0.863760 0.558687 0.613747 0.032 Uiso 1 1 calc R U . . .
H00J H 0.831328 0.578561 0.553654 0.032 Uiso 1 1 calc R U . . .
N00I N 0.5052(5) 0.4782(4) 0.5609(3) 0.0283(15) Uani 1 1 d . . . . .
H00K H 0.506388 0.432664 0.551427 0.034 Uiso 1 1 calc R U . . .
H00L H 0.479667 0.481450 0.592725 0.034 Uiso 1 1 calc R U . . .
C00J C 0.3419(7) 0.5396(4) -0.0010(3) 0.0291(18) Uani 1 1 d D . . . .
N00K N 0.8309(6) 0.4333(4) 0.0994(4) 0.0362(18) Uani 1 1 d . . . . .
H00M H 0.839967 0.416145 0.066136 0.043 Uiso 1 1 calc R U . . .
H00N H 0.889591 0.461539 0.114266 0.043 Uiso 1 1 calc R U . . .
O00L O 0.8509(8) 0.5435(4) 0.7466(3) 0.065(2) Uani 1 1 d D . . . .
C00M C 0.4354(7) 0.5570(4) 0.4133(3) 0.0307(18) Uani 1 1 d D . . . .
N00N N 0.6199(6) 0.4523(4) 0.0038(3) 0.0339(17) Uani 1 1 d . . . . .
H00O H 0.648505 0.477036 -0.020998 0.041 Uiso 1 1 calc R U . . .
H00P H 0.641032 0.407339 0.002214 0.041 Uiso 1 1 calc R U . . .
C00O C 0.8958(7) 0.6903(4) 0.6231(4) 0.0281(17) Uani 1 1 d D . . . .
N00P N 0.7403(6) 0.5436(4) 0.1611(3) 0.0338(16) Uani 1 1 d . . . . .
H00R H 0.682235 0.565612 0.170326 0.041 Uiso 1 1 calc R U . . .
H00S H 0.770017 0.513194 0.189284 0.041 Uiso 1 1 calc R U . . .
C00Q C 0.9353(7) 0.7293(5) 0.5856(4) 0.038(2) Uani 1 1 d D . . . .
H00Q H 0.894056 0.731751 0.547321 0.045 Uiso 1 1 calc R U . . .
C00R C 0.3015(7) 0.6053(5) -0.0149(4) 0.044(2) Uani 1 1 d D . . . .
H00T H 0.351118 0.640823 -0.020068 0.053 Uiso 1 1 calc R U . . .
N00S N 0.6318(6) 0.4009(5) 0.1191(4) 0.0380(18) Uani 1 1 d . . . . .
H00U H 0.624896 0.410103 0.154601 0.046 Uiso 1 1 calc R U . . .
H00V H 0.563906 0.387730 0.097702 0.046 Uiso 1 1 calc R U . . .
C00U C 0.6779(7) 0.7131(4) 0.6655(3) 0.033(2) Uani 1 1 d D . . . .
N00V N 0.5259(6) 0.5338(5) 0.0695(4) 0.042(2) Uani 1 1 d . . . . .
H00X H 0.486111 0.512407 0.091381 0.051 Uiso 1 1 calc R U . . .
H00Z H 0.532200 0.579367 0.079373 0.051 Uiso 1 1 calc R U . . .
C00W C 0.9593(8) 0.6853(6) 0.6787(4) 0.043(2) Uani 1 1 d D . . . .
H00W H 0.932708 0.658514 0.705253 0.051 Uiso 1 1 calc R U . . .
C00X C 0.8610(7) 0.6832(5) 0.0835(4) 0.036(2) Uani 1 1 d D . . . .
C00Y C 1.0327(9) 0.2885(5) 0.5501(4) 0.046(2) Uani 1 1 d D . . . .
H00Y H 1.104643 0.293553 0.543401 0.055 Uiso 1 1 calc R U . . .
C00Z C 0.4797(9) 0.4865(6) -0.1161(4) 0.048(2) Uani 1 1 d D . . . .
H00 H 0.529534 0.524093 -0.104527 0.057 Uiso 1 1 calc R U . . .
C010 C 0.9548(8) 0.6350(5) 0.2462(4) 0.048(3) Uani 1 1 d D . . . .
H010 H 1.005903 0.600664 0.240599 0.057 Uiso 1 1 calc R U . . .
C011 C 0.4488(7) 0.4452(4) -0.0756(4) 0.0301(18) Uani 1 1 d D . . . .
O012 O 0.6780(11) 0.3120(5) -0.0209(4) 0.083(3) Uani 1 1 d D . . . .
H012 H 0.723681 0.282413 -0.003701 0.125 Uiso 1 1 calc R U . . .
O013 O 0.4090(17) 0.3522(15) 0.0716(9) 0.020(9) Uiso 0.30(6) 1 d D . P B 1
H013 H 0.375914 0.359565 0.037730 0.031 Uiso 0.30(6) 1 calc R U P B 1
C014 C 1.0974(8) 0.7593(6) 0.6569(4) 0.048(3) Uani 1 1 d D . . . .
H014 H 1.166718 0.782816 0.668274 0.058 Uiso 1 1 calc R U . . .
C015 C 0.1165(8) 0.5690(5) -0.0163(4) 0.046(3) Uani 1 1 d D . . . .
H015 H 0.039304 0.578697 -0.022166 0.056 Uiso 1 1 calc R U . . .
C016 C 0.1892(7) 0.6208(6) -0.0215(5) 0.050(3) Uani 1 1 d D . . . .
H016 H 0.163102 0.666880 -0.029519 0.061 Uiso 1 1 calc R U . . .
C017 C 0.8225(8) 0.2766(5) 0.5684(4) 0.040(2) Uani 1 1 d D . . . .
H017 H 0.749706 0.272160 0.574048 0.048 Uiso 1 1 calc R U . . .
C018 C 1.0010(10) 0.7845(6) 0.0558(5) 0.055(3) Uani 1 1 d D . . . .
H018 H 1.049146 0.819204 0.047699 0.066 Uiso 1 1 calc R U . . .
C019 C 0.7578(9) 0.3934(5) 0.6379(4) 0.034(2) Uani 1 1 d . . . . .
H019 H 0.691605 0.363820 0.621180 0.041 Uiso 1 1 calc R U . C 1
C01A C 1.0348(8) 0.7653(6) 0.6026(5) 0.049(3) Uani 1 1 d D . . . .
H01A H 1.059233 0.794087 0.576566 0.059 Uiso 1 1 calc R U . . .
C01B C 0.8221(8) 0.4056(4) 0.5927(4) 0.0300(18) Uani 1 1 d . . . . .
H01B H 0.882686 0.439850 0.607737 0.036 Uiso 1 1 calc R U . . .
C01C C 0.8762(8) 0.2194(5) 0.5534(4) 0.041(2) Uani 1 1 d D . . . .
H01C H 0.839975 0.175709 0.549323 0.049 Uiso 1 1 calc R U . . .
N01D N 0.7525(7) 0.5751(4) 0.0548(3) 0.0387(18) Uani 1 1 d . . . . .
H01D H 0.814384 0.561571 0.043898 0.046 Uiso 1 1 calc R U . . .
H01E H 0.702877 0.592177 0.023892 0.046 Uiso 1 1 calc R U . . .
C01E C 0.8098(10) 0.7344(6) 0.2624(4) 0.058(3) Uani 1 1 d D . . . .
H01F H 0.758722 0.768675 0.268112 0.070 Uiso 1 1 calc R U . . .
C01G C 0.8932(9) 0.7995(6) 0.0560(5) 0.056(3) Uani 1 1 d D . . . .
H01G H 0.865227 0.844882 0.046758 0.068 Uiso 1 1 calc R U . . .
C01H C 0.4635(7) 0.5273(5) 0.0072(4) 0.0324(19) Uani 1 1 d . . . . .
H01H H 0.492778 0.563792 -0.014389 0.039 Uiso 1 1 calc R U . . .
C01I C 0.4305(7) 0.5179(5) 0.5136(4) 0.0292(17) Uani 1 1 d . . . . .
H01I H 0.423941 0.565921 0.527700 0.035 Uiso 1 1 calc R U . . .
C01J C 1.0301(8) 0.2488(5) 0.0965(4) 0.044(2) Uani 1 1 d D . . . .
H01J H 1.044496 0.227069 0.064112 0.053 Uiso 1 1 calc R U . . .
C01K C 0.3247(9) 0.6494(5) 0.3624(3) 0.049(3) Uani 1 1 d D . . . .
H01K H 0.284665 0.691347 0.362458 0.059 Uiso 1 1 calc R U . . .
C01L C 1.0597(8) 0.7187(6) 0.6954(4) 0.046(2) Uani 1 1 d D . . . .
H01L H 1.103273 0.714150 0.733099 0.055 Uiso 1 1 calc R U . . .
C01M C 0.9683(8) 0.6679(5) 0.0819(5) 0.050(3) Uani 1 1 d D . . . .
H01M H 0.995722 0.622290 0.090792 0.060 Uiso 1 1 calc R U . . .
C01N C 0.9790(7) 0.3461(5) 0.5656(4) 0.038(2) Uani 1 1 d D . . . .
H01N H 1.014978 0.389880 0.569767 0.046 Uiso 1 1 calc R U . . .
C01O C 0.4383(11) 0.4730(7) -0.1724(4) 0.069(4) Uani 1 1 d D . . . .
H01O H 0.460004 0.500296 -0.200287 0.083 Uiso 1 1 calc R U . . .
C01P C 0.6473(9) 0.2392(6) 0.2406(5) 0.060(3) Uani 1 1 d D . . . .
H01P H 0.632756 0.247086 0.276554 0.072 Uiso 1 1 calc R U . . .
C01Q C 0.4962(6) 0.5228(4) 0.4673(3) 0.0247(16) Uani 1 1 d . . . . .
H01Q H 0.515493 0.474695 0.458040 0.030 Uiso 1 1 calc R U . . .
C01R C 0.8750(7) 0.3400(4) 0.5750(3) 0.033(2) Uani 1 1 d D . . . .
C01S C 0.3149(7) 0.4899(4) 0.4934(4) 0.035(2) Uani 1 1 d D . . . .
C01U C 0.3759(7) 0.6178(4) 0.4128(4) 0.035(2) Uani 1 1 d D . . . .
H01U H 0.370343 0.637965 0.447486 0.042 Uiso 1 1 calc R U . . .
C01V C 0.7157(7) 0.6454(4) 0.6454(4) 0.0288(18) Uani 1 1 d . . . . .
H01V H 0.757648 0.618793 0.679141 0.035 Uiso 1 1 calc R U . . .
C01W C 0.9826(8) 0.2251(5) 0.5443(4) 0.043(2) Uani 1 1 d D . . . .
H01W H 1.019406 0.185632 0.534383 0.051 Uiso 1 1 calc R U . . .
C01X C 0.8562(7) 0.6440(4) 0.2062(4) 0.037(2) Uani 1 1 d D . . . .
C01Y C 0.2670(6) 0.4890(5) 0.0053(4) 0.041(2) Uani 1 1 d D . . . .
H01Y H 0.292905 0.443341 0.015459 0.050 Uiso 1 1 calc R U . . .
C01Z C 0.4948(7) 0.4568(5) -0.0130(4) 0.0327(19) Uani 1 1 d . . . . .
H01Z H 0.464306 0.419992 0.007791 0.039 Uiso 1 1 calc R U . . .
C021 C 0.9230(7) 0.3251(5) 0.1411(4) 0.034(2) Uani 1 1 d D . . . .
C022 C 0.1839(7) 0.4020(7) 0.4507(6) 0.065(4) Uani 1 1 d D . . . .
H022 H 0.169456 0.358108 0.432814 0.078 Uiso 1 1 calc R U . . .
C023 C 0.6152(8) 0.7741(5) 0.7374(5) 0.056(3) Uani 1 1 d D . . . .
H023 H 0.597228 0.773891 0.773031 0.067 Uiso 1 1 calc R U . . .
C024 C 0.1550(7) 0.5039(5) -0.0029(5) 0.043(2) Uani 1 1 d D . . . .
H024 H 0.104523 0.468162 0.000814 0.052 Uiso 1 1 calc R U . . .
C025 C 0.3765(9) 0.3899(5) -0.0930(4) 0.042(2) Uani 1 1 d D . . . .
H025 H 0.356498 0.361442 -0.065351 0.051 Uiso 1 1 calc R U . . .
C026 C 0.7841(9) 0.6951(5) 0.2142(4) 0.048(2) Uani 1 1 d D . . . .
H026 H 0.716688 0.702989 0.186358 0.057 Uiso 1 1 calc R U . . .
C027 C 0.9983(8) 0.3068(6) 0.1927(5) 0.054(3) Uani 1 1 d D . . . .
H027 H 0.990992 0.326859 0.227151 0.065 Uiso 1 1 calc R U . . .
C028 C 1.0968(9) 0.2365(7) 0.1516(5) 0.063(4) Uani 1 1 d D . . . .
H028 H 1.159433 0.206568 0.156943 0.075 Uiso 1 1 calc R U . . .
C029 C 0.6532(8) 0.7147(6) 0.7175(4) 0.047(3) Uani 1 1 d D . . . .
H029 H 0.662546 0.673932 0.739978 0.056 Uiso 1 1 calc R U . . .
C02A C 0.7833(8) 0.6307(5) 0.0978(4) 0.036(2) Uani 1 1 d . . . . .
H02A H 0.713123 0.655616 0.099032 0.043 Uiso 1 1 calc R U . . .
C02B C 0.6625(11) 0.7725(5) 0.6336(5) 0.062(3) Uani 1 1 d D . . . .
H02B H 0.679157 0.772599 0.597660 0.075 Uiso 1 1 calc R U . . .
C02C C 0.6920(8) 0.2840(5) 0.1583(4) 0.040(2) Uani 1 1 d D . . . .
C02D C 0.3886(13) 0.5585(6) 0.3117(4) 0.075(5) Uani 1 1 d D . . . .
H02D H 0.390509 0.537383 0.276803 0.090 Uiso 1 1 calc R U . . .
C02E C 0.9416(8) 0.2951(5) 0.0927(4) 0.043(2) Uani 1 1 d D . . . .
H02E H 0.894070 0.305872 0.056875 0.052 Uiso 1 1 calc R U . . .
C02F C 0.9804(10) 0.6751(6) 0.2943(5) 0.068(4) Uani 1 1 d D . . . .
H02F H 1.048446 0.667960 0.321843 0.081 Uiso 1 1 calc R U . . .
C02G C 0.9082(10) 0.7252(7) 0.3026(5) 0.066(4) Uani 1 1 d D . . . .
H02G H 0.925668 0.753230 0.335654 0.079 Uiso 1 1 calc R U . . .
C02H C 0.3335(12) 0.3754(7) -0.1490(5) 0.066(4) Uani 1 1 d D . . . .
H02H H 0.284702 0.337284 -0.160733 0.079 Uiso 1 1 calc R U . . .
C02K C 0.8263(8) 0.5953(5) 0.1553(4) 0.036(2) Uani 1 1 d . . . . .
H02K H 0.895224 0.569084 0.153920 0.044 Uiso 1 1 calc R U . . .
C02M C 0.0977(9) 0.4417(7) 0.4588(8) 0.091(5) Uani 1 1 d D . . . .
H02M H 0.023578 0.424707 0.447558 0.109 Uiso 1 1 calc R U . . .
C02N C 0.7890(7) 0.6513(4) 0.6029(4) 0.0267(17) Uani 1 1 d . . . . .
H02N H 0.744286 0.675382 0.568487 0.032 Uiso 1 1 calc R U . . .
C02O C 0.1181(8) 0.5058(6) 0.4831(7) 0.087(5) Uani 1 1 d D . . . .
H02O H 0.058457 0.534010 0.488082 0.104 Uiso 1 1 calc R U . . .
C02P C 0.2259(6) 0.5285(5) 0.5001(5) 0.057(3) Uani 1 1 d D . . . .
H02P H 0.239755 0.572856 0.517338 0.068 Uiso 1 1 calc R U . . .
C02Q C 0.8253(9) 0.7498(5) 0.0693(5) 0.049(3) Uani 1 1 d D . . . .
H02Q H 0.750638 0.761688 0.068729 0.059 Uiso 1 1 calc R U . . .
C02R C 0.8284(7) 0.3753(5) 0.1392(4) 0.034(2) Uani 1 1 d . . . . .
H02R H 0.837714 0.395178 0.177868 0.041 Uiso 1 1 calc R U . . .
C02S C 0.6033(11) 0.8336(6) 0.7060(5) 0.072(4) Uani 1 1 d D . . . .
H02S H 0.581510 0.875525 0.720662 0.086 Uiso 1 1 calc R U . . .
C02T C 0.2920(8) 0.4258(5) 0.4686(5) 0.053(3) Uani 1 1 d D . . . .
H02T H 0.351583 0.397446 0.463646 0.064 Uiso 1 1 calc R U . . .
O02U O 1.0213(10) 0.5178(8) 0.6476(9) 0.164(9) Uani 1 1 d D . . . .
H02U H 1.014755 0.483271 0.667479 0.246 Uiso 0.62(4) 1 calc R U P D 1
H02C H 1.061802 0.490771 0.670830 0.246 Uiso 0.38(4) 1 calc R U P D 2
C02V C 0.3318(12) 0.6200(6) 0.3123(4) 0.068(4) Uani 1 1 d D . . . .
H02V H 0.297265 0.642044 0.277641 0.081 Uiso 1 1 calc R U . . .
C02W C 1.0376(11) 0.7174(5) 0.0677(5) 0.061(3) Uani 1 1 d D . . . .
H02W H 1.110980 0.705043 0.066090 0.073 Uiso 1 1 calc R U . . .
C02X C 0.4425(10) 0.5281(6) 0.3622(3) 0.052(3) Uani 1 1 d D . . . .
H02X H 0.484877 0.487148 0.362028 0.063 Uiso 1 1 calc R U . . .
C02Z C 0.3639(13) 0.4185(7) -0.1880(5) 0.074(4) Uani 1 1 d D . . . .
H02Z H 0.332531 0.410430 -0.227061 0.089 Uiso 1 1 calc R U . . .
C030 C 0.6825(13) 0.3149(9) -0.0800(5) 0.075(4) Uani 1 1 d D . . . .
H03U H 0.614691 0.336951 -0.102442 0.112 Uiso 1 1 calc R U . . .
H03V H 0.688049 0.267782 -0.093999 0.112 Uiso 1 1 calc R U . . .
H03W H 0.747647 0.341774 -0.083221 0.112 Uiso 1 1 calc R U . . .
C031 C 0.7132(7) 0.3434(5) 0.1212(4) 0.0322(19) Uani 1 1 d . . . . .
H031 H 0.703215 0.325101 0.081970 0.039 Uiso 1 1 calc R U . . .
C032 C 0.6531(14) 0.7120(8) 0.4267(6) 0.078(4) Uani 1 1 d D . . . .
H03R H 0.586024 0.703708 0.396426 0.117 Uiso 1 1 calc R U . . .
H03S H 0.709069 0.676684 0.425169 0.117 Uiso 1 1 calc R U . . .
H03T H 0.683060 0.757945 0.421928 0.117 Uiso 1 1 calc R U . . .
C033 C 0.3661(10) 0.7003(7) 0.5971(5) 0.058(3) Uani 1 1 d D . . . .
H03O H 0.291346 0.718365 0.580360 0.087 Uiso 1 1 calc R U . . .
H03P H 0.408631 0.734491 0.623457 0.087 Uiso 1 1 calc R U . . .
H03Q H 0.360297 0.657277 0.617478 0.087 Uiso 1 1 calc R U . . .
C034 C 1.0739(11) 0.2645(7) 0.1929(6) 0.074(4) Uani 1 1 d D . . . .
H034 H 1.119393 0.252196 0.228920 0.088 Uiso 1 1 calc DR U . . .
C035 C 0.6232(15) 0.8320(6) 0.6532(6) 0.085(5) Uani 1 1 d D . . . .
H035 H 0.609880 0.872097 0.629983 0.102 Uiso 1 1 calc R U . . .
C036 C 0.7539(11) 0.4686(6) 0.8104(5) 0.056(3) Uani 1 1 d D . . . .
H03I H 0.684193 0.469237 0.780832 0.085 Uiso 1 1 calc R U . . .
H03J H 0.737216 0.467954 0.847609 0.085 Uiso 1 1 calc R U . . .
H03K H 0.796678 0.427096 0.806097 0.085 Uiso 1 1 calc R U . . .
C038 C 0.9343(9) 0.3762(7) 0.7157(4) 0.061(3) Uani 1 1 d D . . . .
H038 H 0.970142 0.409931 0.698049 0.073 Uiso 1 1 calc R U . . .
C03A C 0.327(4) 0.334(2) 0.1037(16) 0.047(13) Uiso 0.30(6) 1 d D . P B 1
H03X H 0.255944 0.356368 0.086764 0.071 Uiso 0.30(6) 1 calc R U P B 1
H03Y H 0.354179 0.349108 0.143000 0.071 Uiso 0.30(6) 1 calc R U P B 1
H H 0.316710 0.283411 0.102868 0.071 Uiso 0.30(6) 1 calc R U P B 1
C03F C 0.9928(15) 0.3459(9) 0.7660(5) 0.105(8) Uani 1 1 d D . . . .
H03F H 1.068397 0.358036 0.781785 0.126 Uiso 1 1 calc R U . . .
C03I C 0.9540(13) 0.5224(12) 0.8492(7) 0.108(6) Uani 1 1 d D . . . .
H03L H 0.989702 0.484489 0.833488 0.162 Uiso 1 1 calc R U . . .
H03M H 0.942328 0.508329 0.885852 0.162 Uiso 1 1 calc R U . . .
H03N H 1.002020 0.563385 0.854112 0.162 Uiso 1 1 calc R U . . .
C03N C 1.1369(13) 0.5287(13) 0.6496(10) 0.068(7) Uiso 0.62(4) 1 d D . P D 1
H03A H 1.163083 0.492022 0.628377 0.102 Uiso 0.62(4) 1 calc R U P D 1
H03B H 1.180351 0.527785 0.689060 0.102 Uiso 0.62(4) 1 calc R U P D 1
H03C H 1.146056 0.573764 0.632905 0.102 Uiso 0.62(4) 1 calc R U P D 1
O3 O 0.5243(13) 0.6670(8) 0.1128(7) 0.062(5) Uani 0.5 1 d D . P . .
H3A H 0.531809 0.709400 0.120403 0.093 Uiso 0.5 1 calc R U P . .
C0AA C 0.8250(9) 0.3584(5) 0.6909(4) 0.050(3) Uani 1 1 d D . . . .
C0 C 0.7735(15) 0.3098(5) 0.7180(4) 0.084(5) Uani 1 1 d D . . . .
H0 H 0.698232 0.297097 0.702172 0.101 Uiso 1 1 calc R U . . .
C1AA C 0.8321(16) 0.2801(7) 0.7682(5) 0.119(9) Uani 1 1 d D . . . .
H1AA H 0.796506 0.246400 0.786079 0.143 Uiso 1 1 calc R U . . .
C03G C 0.9406(15) 0.2982(8) 0.7927(6) 0.101(8) Uani 1 1 d D . . . .
H03G H 0.979071 0.278179 0.827606 0.121 Uiso 1 1 calc R U . . .
C2 C 0.8166(8) 0.4820(5) 0.3166(4) 0.041(2) Uiso 1 1 d D . . . .
H2A H 0.760268 0.519377 0.307983 0.049 Uiso 1 1 calc R U . . .
H2B H 0.887163 0.503743 0.337432 0.049 Uiso 1 1 calc R U . . .
O2 O 0.8339(8) 0.4585(5) 0.2625(4) 0.071(2) Uiso 1 1 d D . . . .
H2 H 0.900433 0.445924 0.266881 0.106 Uiso 1 1 calc R U . . .
C3 C 0.6701(8) 0.2949(6) 0.2104(4) 0.047(3) Uani 1 1 d D . . . .
H3 H 0.670805 0.340466 0.225152 0.057 Uiso 1 1 calc R U . . .
C02J C 0.6447(14) 0.1722(7) 0.2209(6) 0.084(5) Uani 1 1 d D . . . .
H02J H 0.628050 0.134266 0.242210 0.101 Uiso 1 1 calc R U . . .
C6 C 0.6674(18) 0.1626(8) 0.1689(6) 0.117(8) Uani 1 1 d D . . . .
H6 H 0.666394 0.117091 0.154053 0.141 Uiso 1 1 calc R U . . .
C7 C 0.6914(14) 0.2175(6) 0.1381(6) 0.090(6) Uani 1 1 d D . . . .
H7 H 0.707588 0.209447 0.102585 0.108 Uiso 1 1 calc R U . . .
O1 O 1.0407(7) 0.4973(6) 0.1517(5) 0.084(3) Uani 1 1 d D U . . .
C03O C 1.110(3) 0.569(2) 0.6102(16) 0.065(12) Uiso 0.38(4) 1 d . . P D 2
H03D H 1.062030 0.599527 0.582290 0.097 Uiso 0.38(4) 1 calc R U P D 2
H03E H 1.149964 0.537335 0.590941 0.097 Uiso 0.38(4) 1 calc R U P D 2
H03H H 1.162987 0.596902 0.637685 0.097 Uiso 0.38(4) 1 calc R U P D 2
C4A C 0.5266(19) 0.6279(9) 0.1645(7) 0.043(5) Uani 0.5 1 d D . P . .
H4AA H 0.487185 0.583925 0.154721 0.064 Uiso 0.5 1 calc R U P . .
H4AB H 0.490174 0.654949 0.188821 0.064 Uiso 0.5 1 calc R U P . .
H4AC H 0.604058 0.618752 0.184651 0.064 Uiso 0.5 1 calc R U P . .
C1A C 1.2209(17) 0.5382(9) 0.1454(11) 0.162(10) Uani 1 1 d D U . . .
H1AB H 1.206756 0.576073 0.169491 0.244 Uiso 1 1 calc R U . . .
H1AC H 1.204149 0.553802 0.106036 0.244 Uiso 1 1 calc R U . . .
H1AD H 1.299298 0.524407 0.157532 0.244 Uiso 1 1 calc R U . . .
S1A S 1.1508(4) 0.4798(3) 0.1503(4) 0.129(2) Uani 1 1 d D U . . .
O01U O 0.6291(8) 0.6264(6) -0.0499(4) 0.024(2) Uiso 0.5 1 d D . P . .
H01R H 0.614795 0.662087 -0.033419 0.036 Uiso 0.5 1 calc R U P . .
C5 C 0.7102(14) 0.6428(11) -0.0817(8) 0.042(4) Uiso 0.5 1 d D . P . .
H5A H 0.674581 0.641038 -0.122201 0.062 Uiso 0.5 1 calc R U P . .
H5B H 0.771159 0.609039 -0.072687 0.062 Uiso 0.5 1 calc R U P . .
H5C H 0.739928 0.689332 -0.071538 0.062 Uiso 0.5 1 calc R U P . .
O0 O 0.4252(16) 0.3303(15) 0.0626(8) 0.069(5) Uiso 0.70(6) 1 d D . P B 2
H0A H 0.435351 0.293071 0.046813 0.104 Uiso 0.70(6) 1 calc R U P B 2
C23 C 0.373(3) 0.3159(16) 0.1084(9) 0.085(8) Uiso 0.70(6) 1 d D . P B 2
H23A H 0.291759 0.312344 0.093237 0.128 Uiso 0.70(6) 1 calc R U P B 2
H23B H 0.389175 0.353381 0.136220 0.128 Uiso 0.70(6) 1 calc R U P B 2
H23C H 0.401185 0.272075 0.126580 0.128 Uiso 0.70(6) 1 calc R U P B 2
C24 C 0.7777(17) 0.4285(11) 0.3611(8) 0.098(5) Uiso 1 1 d . . . . .
H24A H 0.696255 0.425513 0.351776 0.146 Uiso 1 1 calc R U . . .
H24B H 0.804835 0.445860 0.399817 0.146 Uiso 1 1 calc R U . . .
H24C H 0.809043 0.382454 0.358197 0.146 Uiso 1 1 calc R U . . .
C4 C 1.204(2) 0.453(2) 0.2129(10) 0.188(12) Uani 1 1 d D U . . .
H4A H 1.149957 0.423585 0.225183 0.282 Uiso 1 1 calc R U . . .
H4B H 1.221618 0.493239 0.238394 0.282 Uiso 1 1 calc R U . . .
H4C H 1.271591 0.427095 0.213758 0.282 Uiso 1 1 calc R U . . .

loop_
_atom_site_aniso_label
_atom_site_aniso_U_11
_atom_site_aniso_U_22
_atom_site_aniso_U_33
_atom_site_aniso_U_23
_atom_site_aniso_U_13
_atom_site_aniso_U_12
Cr01 0.0205(6) 0.0215(6) 0.0291(6) 0.0010(5) 0.0061(5) 0.0008(5)
Cr02 0.0220(6) 0.0393(8) 0.0383(8) -0.0089(6) 0.0067(6) -0.0009(6)
Cl03 0.0317(11) 0.0559(15) 0.0499(13) 0.0071(11) 0.0206(10) 0.0109(10)
Cl04 0.0438(13) 0.0308(12) 0.0749(18) 0.0118(12) 0.0040(12) 0.0051(10)
Cl05 0.0330(11) 0.0599(16) 0.0569(15) -0.0121(12) 0.0214(11) -0.0078(11)
Cl06 0.102(3) 0.106(3) 0.0409(14) -0.0006(17) 0.0305(15) -0.054(2)
S07 0.096(2) 0.0491(16) 0.0466(16) -0.0068(13) 0.0118(15) -0.0052(16)
Cl08 0.078(2) 0.084(2) 0.083(2) -0.0185(19) 0.0536(19) -0.0015(18)
Cl09 0.086(3) 0.292(9) 0.130(4) -0.146(5) 0.071(3) -0.110(5)
O00B 0.048(4) 0.036(4) 0.035(3) -0.001(3) 0.012(3) 0.005(3)
N00C 0.020(3) 0.025(4) 0.036(4) 0.005(3) 0.010(3) 0.003(3)
O00D 0.054(4) 0.043(4) 0.051(4) 0.009(3) 0.005(3) 0.011(4)
N00E 0.029(3) 0.024(3) 0.024(3) 0.003(3) 0.005(3) 0.001(3)
N00F 0.028(4) 0.028(4) 0.032(4) 0.005(3) 0.007(3) -0.002(3)
N00G 0.032(4) 0.027(4) 0.029(4) 0.001(3) 0.005(3) 0.001(3)
N00H 0.022(3) 0.027(4) 0.031(4) -0.002(3) 0.004(3) 0.000(3)
N00I 0.027(3) 0.029(4) 0.031(4) 0.006(3) 0.010(3) 0.000(3)
C00J 0.031(4) 0.029(4) 0.029(4) -0.005(3) 0.011(3) -0.002(3)
N00K 0.021(3) 0.038(4) 0.049(5) -0.005(4) 0.008(3) -0.004(3)
O00L 0.097(7) 0.046(4) 0.044(4) 0.006(4) 0.005(4) -0.008(4)
C00M 0.027(4) 0.033(5) 0.032(4) 0.004(4) 0.006(3) -0.001(4)
N00N 0.025(4) 0.042(4) 0.036(4) -0.007(3) 0.011(3) -0.004(3)
C00O 0.029(4) 0.024(4) 0.033(4) -0.003(3) 0.012(4) -0.002(3)
N00P 0.029(4) 0.034(4) 0.037(4) -0.010(3) 0.007(3) -0.001(3)
C00Q 0.031(5) 0.040(5) 0.038(5) 0.008(4) 0.001(4) -0.007(4)
C00R 0.038(5) 0.046(6) 0.049(6) 0.012(5) 0.012(4) -0.001(4)
N00S 0.023(4) 0.050(5) 0.042(4) -0.009(4) 0.011(3) -0.005(3)
C00U 0.030(4) 0.031(5) 0.040(5) -0.008(4) 0.011(4) -0.004(4)
N00V 0.027(4) 0.054(5) 0.044(5) -0.012(4) 0.004(3) 0.005(4)
C00W 0.043(5) 0.058(6) 0.026(5) 0.006(4) 0.004(4) -0.006(5)
C00X 0.038(5) 0.035(5) 0.032(5) -0.003(4) 0.001(4) 0.004(4)
C00Y 0.044(5) 0.051(6) 0.046(6) -0.013(5) 0.021(5) 0.008(5)
C00Z 0.064(6) 0.047(6) 0.036(5) 0.003(5) 0.020(5) -0.010(5)
C010 0.057(6) 0.031(5) 0.050(6) 0.004(4) 0.002(5) -0.012(5)
C011 0.030(4) 0.029(5) 0.032(5) -0.003(4) 0.009(4) 0.002(3)
O012 0.120(9) 0.059(6) 0.057(5) -0.018(4) -0.001(5) 0.025(6)
C014 0.033(5) 0.060(7) 0.045(6) -0.005(5) -0.003(4) -0.014(5)
C015 0.027(5) 0.065(7) 0.047(6) -0.010(5) 0.008(4) 0.000(5)
C016 0.038(5) 0.053(6) 0.055(6) 0.013(5) 0.003(5) 0.013(5)
C017 0.046(5) 0.038(5) 0.035(5) -0.001(4) 0.007(4) 0.006(4)
C018 0.070(8) 0.055(7) 0.042(6) -0.002(5) 0.018(5) -0.014(6)
C019 0.057(6) 0.023(4) 0.025(4) 0.002(3) 0.012(4) 0.004(4)
C01A 0.039(5) 0.057(7) 0.048(6) 0.012(5) 0.005(5) -0.018(5)
C01B 0.036(5) 0.025(4) 0.027(4) 0.008(3) 0.004(4) 0.006(4)
C01C 0.055(6) 0.021(4) 0.044(5) 0.003(4) 0.011(5) 0.002(4)
N01D 0.035(4) 0.044(5) 0.033(4) -0.012(4) 0.001(3) 0.005(4)
C01E 0.076(8) 0.053(7) 0.045(6) -0.012(5) 0.015(6) -0.001(6)
C01G 0.066(8) 0.041(6) 0.055(7) 0.013(5) 0.001(6) 0.004(5)
C01H 0.027(4) 0.040(5) 0.032(4) -0.007(4) 0.010(3) -0.005(4)
C01I 0.029(4) 0.023(4) 0.037(4) 0.000(4) 0.011(3) -0.002(3)
C01J 0.035(5) 0.043(6) 0.053(6) -0.002(5) 0.009(5) 0.007(4)
C01K 0.057(6) 0.041(6) 0.045(6) 0.009(5) 0.002(5) 0.021(5)
C01L 0.033(5) 0.066(7) 0.037(5) -0.003(5) 0.007(4) -0.012(5)
C01M 0.045(6) 0.031(5) 0.079(8) -0.008(5) 0.022(5) 0.001(4)
C01N 0.038(5) 0.032(5) 0.043(5) -0.007(4) 0.007(4) 0.001(4)
C01O 0.104(10) 0.076(9) 0.031(6) 0.004(6) 0.024(6) 0.021(8)
C01P 0.039(6) 0.100(11) 0.039(6) 0.015(6) 0.008(5) -0.002(6)
C01Q 0.021(4) 0.022(4) 0.032(4) 0.003(3) 0.008(3) 0.000(3)
C01R 0.044(5) 0.027(4) 0.022(4) -0.003(3) -0.001(4) 0.009(4)
C01S 0.029(4) 0.037(5) 0.045(5) 0.006(4) 0.018(4) -0.001(4)
C01U 0.030(4) 0.040(5) 0.033(5) 0.001(4) 0.007(4) 0.008(4)
C01V 0.027(4) 0.031(4) 0.031(4) 0.004(4) 0.010(3) -0.003(3)
C01W 0.058(6) 0.033(5) 0.038(5) -0.005(4) 0.013(5) 0.016(5)
C01X 0.046(5) 0.029(5) 0.035(5) -0.001(4) 0.006(4) -0.010(4)
C01Y 0.036(5) 0.037(5) 0.049(6) 0.004(4) 0.009(4) 0.004(4)
C01Z 0.026(4) 0.036(5) 0.035(5) -0.002(4) 0.006(4) -0.002(4)
C021 0.027(4) 0.035(5) 0.042(5) -0.003(4) 0.010(4) 0.003(4)
C022 0.033(6) 0.061(8) 0.098(10) -0.015(7) 0.008(6) -0.015(5)
C023 0.044(6) 0.084(9) 0.045(6) -0.035(6) 0.021(5) -0.014(6)
C024 0.031(5) 0.046(6) 0.057(6) -0.007(5) 0.018(4) -0.002(4)
C025 0.047(6) 0.035(5) 0.041(5) 0.005(4) 0.002(4) -0.005(4)
C026 0.061(7) 0.041(6) 0.037(5) -0.001(4) 0.004(5) 0.000(5)
C027 0.041(6) 0.079(9) 0.043(6) 0.009(6) 0.011(5) 0.009(6)
C028 0.036(6) 0.059(7) 0.097(10) 0.027(7) 0.023(6) 0.016(5)
C029 0.036(5) 0.066(7) 0.037(5) -0.014(5) 0.006(4) 0.001(5)
C02A 0.032(5) 0.037(5) 0.034(5) -0.009(4) -0.001(4) -0.001(4)
C02B 0.083(9) 0.048(7) 0.071(8) 0.007(6) 0.045(7) 0.018(6)
C02C 0.033(5) 0.044(6) 0.038(5) -0.003(4) 0.001(4) -0.012(4)
C02D 0.126(12) 0.077(9) 0.022(5) -0.002(5) 0.020(6) 0.040(9)
C02E 0.040(5) 0.037(5) 0.050(6) -0.004(4) 0.007(4) -0.002(4)
C02F 0.071(8) 0.067(9) 0.055(7) 0.000(6) -0.004(6) -0.034(7)
C02G 0.093(10) 0.062(8) 0.040(6) -0.011(6) 0.009(6) -0.008(7)
C02H 0.085(9) 0.052(7) 0.050(7) -0.014(6) -0.002(6) 0.000(6)
C02K 0.032(5) 0.033(5) 0.040(5) -0.008(4) 0.003(4) -0.001(4)
C02M 0.029(6) 0.094(12) 0.143(15) 0.004(11) 0.009(8) -0.020(7)
C02N 0.027(4) 0.023(4) 0.030(4) 0.002(3) 0.008(3) 0.001(3)
C02O 0.029(5) 0.060(9) 0.170(17) -0.014(9) 0.024(8) -0.005(5)
C02P 0.033(5) 0.035(6) 0.106(10) 0.014(6) 0.025(6) 0.001(4)
C02Q 0.048(6) 0.043(6) 0.052(6) 0.018(5) 0.004(5) 0.012(5)
C02R 0.025(4) 0.036(5) 0.041(5) -0.010(4) 0.006(4) -0.002(4)
C02S 0.061(8) 0.060(8) 0.104(11) -0.043(8) 0.041(8) -0.006(6)
C02T 0.036(5) 0.048(6) 0.075(8) -0.020(6) 0.012(5) -0.016(5)
O02U 0.092(9) 0.070(8) 0.28(2) -0.006(11) -0.051(12) 0.001(7)
C02V 0.095(10) 0.075(9) 0.034(6) 0.016(6) 0.018(6) 0.053(8)
C02W 0.075(8) 0.044(6) 0.074(8) -0.004(6) 0.036(7) 0.003(6)
C02X 0.074(7) 0.045(6) 0.042(6) -0.003(5) 0.022(5) 0.015(6)
C02Z 0.099(11) 0.079(10) 0.039(7) -0.023(7) 0.006(7) 0.004(8)
C030 0.079(9) 0.084(10) 0.063(8) -0.026(7) 0.022(7) -0.014(8)
C031 0.032(4) 0.040(5) 0.027(4) -0.003(4) 0.011(3) -0.007(4)
C032 0.082(10) 0.068(9) 0.091(11) 0.029(8) 0.036(8) 0.007(7)
C033 0.054(7) 0.062(7) 0.064(7) -0.009(6) 0.026(6) 0.014(6)
C034 0.062(8) 0.098(11) 0.069(9) 0.020(8) 0.033(7) 0.029(8)
C035 0.140(15) 0.037(7) 0.094(11) -0.009(7) 0.061(11) 0.011(8)
C036 0.071(8) 0.057(7) 0.044(6) -0.004(5) 0.019(6) 0.001(6)
C038 0.060(7) 0.076(8) 0.041(6) 0.003(6) -0.001(5) 0.028(6)
C03F 0.145(16) 0.116(14) 0.040(7) -0.003(9) -0.007(9) 0.085(13)
C03I 0.087(11) 0.145(18) 0.076(11) -0.020(12) -0.009(9) -0.026(12)
O3 0.040(8) 0.053(9) 0.095(13) -0.053(9) 0.019(8) 0.004(7)
C0AA 0.088(9) 0.032(5) 0.028(5) 0.007(4) 0.015(5) 0.016(5)
C0 0.178(17) 0.043(7) 0.033(6) 0.000(5) 0.029(8) -0.003(9)
C1AA 0.28(3) 0.033(7) 0.045(8) 0.015(6) 0.044(13) 0.021(12)
C03G 0.20(2) 0.061(9) 0.027(7) -0.003(6) -0.006(9) 0.059(12)
C3 0.038(5) 0.065(7) 0.039(5) 0.003(5) 0.013(4) 0.008(5)
C02J 0.092(11) 0.077(10) 0.080(10) 0.015(8) 0.018(8) -0.033(9)
C6 0.21(2) 0.077(11) 0.074(11) -0.017(9) 0.057(13) -0.076(14)
C7 0.164(17) 0.058(8) 0.059(8) -0.019(7) 0.046(10) -0.045(10)
O1 0.040(4) 0.079(7) 0.128(9) -0.004(6) 0.015(5) -0.012(5)
C4A 0.057(12) 0.032(10) 0.042(11) -0.016(8) 0.016(9) -0.002(9)
C1A 0.084(12) 0.29(3) 0.129(17) 0.05(2) 0.052(12) 0.003(18)
S1A 0.059(2) 0.104(4) 0.223(7) 0.049(4) 0.035(3) 0.012(2)
C4 0.100(16) 0.23(3) 0.23(3) 0.10(2) 0.036(18) 0.005(18)

loop_
_atom_type_symbol
_atom_type_description
_atom_type_scat_dispersion_real
_atom_type_scat_dispersion_imag
_atom_type_scat_source
C C 0.0033 0.0016 'International Tables Vol C Tables 4.2.6.8 and 6.1.1.4'
H H 0.0000 0.0000 'International Tables Vol C Tables 4.2.6.8 and 6.1.1.4'
Cl Cl 0.1484 0.1585 'International Tables Vol C Tables 4.2.6.8 and 6.1.1.4'
Cr Cr 0.3209 0.6236 'International Tables Vol C Tables 4.2.6.8 and 6.1.1.4'
N N 0.0061 0.0033 'International Tables Vol C Tables 4.2.6.8 and 6.1.1.4'
S S 0.1246 0.1234 'International Tables Vol C Tables 4.2.6.8 and 6.1.1.4'
O O 0.0106 0.0060 'International Tables Vol C Tables 4.2.6.8 and 6.1.1.4'

loop_
_geom_angle_atom_site_label_1
_geom_angle_atom_site_label_2
_geom_angle_atom_site_label_3
_geom_angle
_geom_angle_site_symmetry_1
_geom_angle_site_symmetry_3
_geom_angle_publ_flag
N00E Cr01 N00C 91.0(3) . . ?
N00E Cr01 N00G 82.0(3) . . ?
N00E Cr01 N00I 97.9(3) . . ?
N00F Cr01 N00C 94.6(3) . . ?
N00F Cr01 N00E 171.0(3) . . ?
N00F Cr01 N00G 93.3(3) . . ?
N00F Cr01 N00H 82.3(3) . . ?
N00F Cr01 N00I 89.8(3) . . ?
N00G Cr01 N00C 169.8(3) . . ?
N00G Cr01 N00I 91.6(3) . . ?
N00H Cr01 N00C 91.8(3) . . ?
N00H Cr01 N00E 90.6(3) . . ?
N00H Cr01 N00G 95.6(3) . . ?
N00H Cr01 N00I 169.6(3) . . ?
N00I Cr01 N00C 82.0(3) . . ?
N00K Cr02 N00P 91.1(3) . . ?
N00N Cr02 N00K 95.2(3) . . ?
N00N Cr02 N00P 171.0(3) . . ?
N00N Cr02 N00S 90.6(3) . . ?
N00N Cr02 N00V 81.6(3) . . ?
N00S Cr02 N00K 80.8(3) . . ?
N00S Cr02 N00P 96.8(3) . . ?
N00V Cr02 N00K 172.4(3) . . ?
N00V Cr02 N00P 93.0(3) . . ?
N00V Cr02 N00S 92.3(3) . . ?
N01D Cr02 N00K 93.3(3) . . ?
N01D Cr02 N00N 92.1(3) . . ?
N01D Cr02 N00P 81.0(3) . . ?
N01D Cr02 N00S 173.7(3) . . ?
N01D Cr02 N00V 93.8(4) . . ?
O00L S07 C036 109.2(5) . . ?
O00L S07 C03I 106.2(8) . . ?
C03I S07 C036 101.8(9) . . ?
C033 O00B H1 109.5 . . ?
Cr01 N00C H00A 109.8 . . ?
Cr01 N00C H00B 109.8 . . ?
H00A N00C H00B 108.2 . . ?
C01Q N00C Cr01 109.4(5) . . ?
C01Q N00C H00A 109.8 . . ?
C01Q N00C H00B 109.8 . . ?
C032 O00D H4 109.5 . . ?
Cr01 N00E H00C 110.2 . . ?
Cr01 N00E H00D 110.2 . . ?
H00C N00E H00D 108.5 . . ?
C01B N00E Cr01 107.3(5) . . ?
C01B N00E H00C 110.2 . . ?
C01B N00E H00D 110.2 . . ?
Cr01 N00F H00E 109.7 . . ?
Cr01 N00F H00F 109.7 . . ?
H00E N00F H00F 108.2 . . ?
C01V N00F Cr01 109.9(5) . . ?
C01V N00F H00E 109.7 . . ?
C01V N00F H00F 109.7 . . ?
Cr01 N00G H00G 109.6 . . ?
Cr01 N00G H00H 109.6 . . ?
H00G N00G H00H 108.2 . . ?
C019 N00G Cr01 110.1(5) . . ?
C019 N00G H00G 109.6 . . ?
C019 N00G H00H 109.6 . . ?
Cr01 N00H H00I 109.5 . . ?
Cr01 N00H H00J 109.5 . . ?
H00I N00H H00J 108.1 . . ?
C02N N00H Cr01 110.7(5) . . ?
C02N N00H H00I 109.5 . . ?
C02N N00H H00J 109.5 . . ?
Cr01 N00I H00K 110.0 . . ?
Cr01 N00I H00L 110.0 . . ?
H00K N00I H00L 108.4 . . ?
C01I N00I Cr01 108.3(5) . . ?
C01I N00I H00K 110.0 . . ?
C01I N00I H00L 110.0 . . ?
C00R C00J C01H 118.3(7) . . ?
C00R C00J C01Y 117.8(8) . . ?
C01Y C00J C01H 123.9(7) . . ?
Cr02 N00K H00M 109.6 . . ?
Cr02 N00K H00N 109.6 . . ?
H00M N00K H00N 108.1 . . ?
C02R N00K Cr02 110.5(5) . . ?
C02R N00K H00M 109.6 . . ?
C02R N00K H00N 109.6 . . ?
C01U C00M C01Q 122.2(7) . . ?
C01U C00M C02X 118.9(8) . . ?
C02X C00M C01Q 118.9(7) . . ?
Cr02 N00N H00O 109.4 . . ?
Cr02 N00N H00P 109.4 . . ?
H00O N00N H00P 108.0 . . ?
C01Z N00N Cr02 111.3(5) . . ?
C01Z N00N H00O 109.4 . . ?
C01Z N00N H00P 109.4 . . ?
C00Q C00O C00W 118.8(8) . . ?
C00Q C00O C02N 119.4(8) . . ?
C00W C00O C02N 121.8(8) . . ?
Cr02 N00P H00R 109.7 . . ?
Cr02 N00P H00S 109.7 . . ?
H00R N00P H00S 108.2 . . ?
C02K N00P Cr02 109.7(6) . . ?
C02K N00P H00R 109.7 . . ?
C02K N00P H00S 109.7 . . ?
C00O C00Q H00Q 119.5 . . ?
C00O C00Q C01A 121.0(9) . . ?
C01A C00Q H00Q 119.5 . . ?
C00J C00R H00T 119.4 . . ?
C00J C00R C016 121.3(9) . . ?
C016 C00R H00T 119.4 . . ?
Cr02 N00S H00U 109.4 . . ?
Cr02 N00S H00V 109.4 . . ?
H00U N00S H00V 108.0 . . ?
C031 N00S Cr02 110.9(5) . . ?
C031 N00S H00U 109.4 . . ?
C031 N00S H00V 109.4 . . ?
C029 C00U C01V 118.3(7) . . ?
C02B C00U C01V 123.4(7) . . ?
C02B C00U C029 118.2(9) . . ?
Cr02 N00V H00X 109.3 . . ?
Cr02 N00V H00Z 109.3 . . ?
H00X N00V H00Z 108.0 . . ?
C01H N00V Cr02 111.4(5) . . ?
C01H N00V H00X 109.3 . . ?
C01H N00V H00Z 109.3 . . ?
C00O C00W H00W 119.7 . . ?
C01L C00W C00O 120.6(9) . . ?
C01L C00W H00W 119.7 . . ?
C01M C00X C02A 123.0(9) . . ?
C01M C00X C02Q 116.6(9) . . ?
C02Q C00X C02A 120.4(8) . . ?
C01N C00Y H00Y 119.7 . . ?
C01W C00Y H00Y 119.7 . . ?
C01W C00Y C01N 120.5(9) . . ?
C011 C00Z H00 119.9 . . ?
C01O C00Z H00 119.9 . . ?
C01O C00Z C011 120.2(10) . . ?
C01X C010 H010 119.6 . . ?
C01X C010 C02F 120.8(10) . . ?
C02F C010 H010 119.6 . . ?
C00Z C011 C01Z 122.1(8) . . ?
C025 C011 C00Z 119.4(9) . . ?
C025 C011 C01Z 118.5(8) . . ?
C030 O012 H012 109.5 . . ?
C03A O013 H013 109.5 . . ?
C01A C014 H014 120.1 . . ?
C01A C014 C01L 119.8(9) . . ?
C01L C014 H014 120.1 . . ?
C016 C015 H015 120.0 . . ?
C024 C015 H015 120.0 . . ?
C024 C015 C016 119.9(9) . . ?
C00R C016 H016 120.3 . . ?
C015 C016 C00R 119.4(9) . . ?
C015 C016 H016 120.3 . . ?
C01C C017 H017 120.1 . . ?
C01R C017 H017 120.1 . . ?
C01R C017 C01C 119.8(9) . . ?
C01G C018 H018 121.0 . . ?
C01G C018 C02W 117.9(11) . . ?
C02W C018 H018 121.0 . . ?
N00G C019 H019 108.4 . . ?
N00G C019 C01B 105.3(7) . . ?
N00G C019 C0AA 111.9(7) . . ?
C01B C019 H019 108.4 . . ?
C0AA C019 H019 108.4 . . ?
C0AA C019 C01B 114.3(8) . . ?
C00Q C01A H01A 120.0 . . ?
C014 C01A C00Q 120.0(10) . . ?
C014 C01A H01A 120.0 . . ?
N00E C01B C019 105.4(7) . . ?
N00E C01B H01B 108.4 . . ?
N00E C01B C01R 111.9(7) . . ?
C019 C01B H01B 108.4 . . ?
C019 C01B C01R 114.2(7) . . ?
C01R C01B H01B 108.4 . . ?
C017 C01C H01C 119.5 . . ?
C017 C01C C01W 121.0(9) . . ?
C01W C01C H01C 119.5 . . ?
Cr02 N01D H01D 109.1 . . ?
Cr02 N01D H01E 109.1 . . ?
H01D N01D H01E 107.8 . . ?
C02A N01D Cr02 112.5(6) . . ?
C02A N01D H01D 109.1 . . ?
C02A N01D H01E 109.1 . . ?
C026 C01E H01F 119.4 . . ?
C026 C01E C02G 121.3(11) . . ?
C02G C01E H01F 119.4 . . ?
C018 C01G H01G 119.6 . . ?
C018 C01G C02Q 120.8(10) . . ?
C02Q C01G H01G 119.6 . . ?
C00J C01H N00V 111.4(7) . . ?
C00J C01H H01H 107.7 . . ?
C00J C01H C01Z 115.3(7) . . ?
N00V C01H H01H 107.7 . . ?
C01Z C01H N00V 106.7(7) . . ?
C01Z C01H H01H 107.7 . . ?
N00I C01I H01I 107.2 . . ?
N00I C01I C01Q 104.9(6) . . ?
C01Q C01I H01I 107.2 . . ?
C01S C01I N00I 115.3(7) . . ?
C01S C01I H01I 107.2 . . ?
C01S C01I C01Q 114.5(7) . . ?
C028 C01J H01J 122.1 . . ?
C02E C01J H01J 122.1 . . ?
C02E C01J C028 115.7(10) . . ?
C01U C01K H01K 120.2 . . ?
C02V C01K H01K 120.2 . . ?
C02V C01K C01U 119.7(9) . . ?
C00W C01L C014 119.8(9) . . ?
C00W C01L H01L 120.1 . . ?
C014 C01L H01L 120.1 . . ?
C00X C01M H01M 119.2 . . ?
C00X C01M C02W 121.6(10) . . ?
C02W C01M H01M 119.2 . . ?
C00Y C01N H01N 119.7 . . ?
C01R C01N C00Y 120.6(9) . . ?
C01R C01N H01N 119.7 . . ?
C00Z C01O H01O 120.7 . . ?
C00Z C01O C02Z 118.5(11) . . ?
C02Z C01O H01O 120.7 . . ?
C3 C01P H01P 118.7 . . ?
C3 C01P C02J 122.5(11) . . ?
C02J C01P H01P 118.7 . . ?
N00C C01Q C00M 112.3(6) . . ?
N00C C01Q C01I 105.6(6) . . ?
N00C C01Q H01Q 107.8 . . ?
C00M C01Q C01I 115.2(6) . . ?
C00M C01Q H01Q 107.8 . . ?
C01I C01Q H01Q 107.8 . . ?
C017 C01R C01B 123.0(8) . . ?
C01N C01R C017 119.5(8) . . ?
C01N C01R C01B 117.5(8) . . ?
C02P C01S C01I 119.7(8) . . ?
C02P C01S C02T 117.2(9) . . ?
C02T C01S C01I 123.1(7) . . ?
C00M C01U H01U 119.6 . . ?
C01K C01U C00M 120.7(8) . . ?
C01K C01U H01U 119.6 . . ?
N00F C01V H01V 108.5 . . ?
N00F C01V C02N 105.4(7) . . ?
C00U C01V N00F 109.8(7) . . ?
C00U C01V H01V 108.5 . . ?
C00U C01V C02N 115.8(7) . . ?
C02N C01V H01V 108.5 . . ?
C00Y C01W C01C 118.5(8) . . ?
C00Y C01W H01W 120.7 . . ?
C01C C01W H01W 120.7 . . ?
C010 C01X C026 118.9(9) . . ?
C010 C01X C02K 119.6(8) . . ?
C026 C01X C02K 121.4(7) . . ?
C00J C01Y H01Y 119.5 . . ?
C00J C01Y C024 121.0(9) . . ?
C024 C01Y H01Y 119.5 . . ?
N00N C01Z C011 111.9(7) . . ?
N00N C01Z C01H 106.9(7) . . ?
N00N C01Z H01Z 108.2 . . ?
C011 C01Z C01H 113.3(7) . . ?
C011 C01Z H01Z 108.2 . . ?
C01H C01Z H01Z 108.2 . . ?
C027 C021 C02R 121.5(8) . . ?
C02E C021 C027 116.3(9) . . ?
C02E C021 C02R 122.2(8) . . ?
C02M C022 H022 120.0 . . ?
C02M C022 C02T 119.9(11) . . ?
C02T C022 H022 120.0 . . ?
C029 C023 H023 119.9 . . ?
C02S C023 H023 119.9 . . ?
C02S C023 C029 120.2(10) . . ?
C015 C024 C01Y 120.5(9) . . ?
C015 C024 H024 119.7 . . ?
C01Y C024 H024 119.7 . . ?
C011 C025 H025 119.2 . . ?
C02H C025 C011 121.7(10) . . ?
C02H C025 H025 119.2 . . ?
C01E C026 C01X 119.8(10) . . ?
C01E C026 H026 120.1 . . ?
C01X C026 H026 120.1 . . ?
C021 C027 H027 120.1 . . ?
C034 C027 C021 119.9(11) . . ?
C034 C027 H027 120.1 . . ?
C01J C028 H028 119.9 . . ?
C034 C028 C01J 120.2(11) . . ?
C034 C028 H028 119.9 . . ?
C00U C029 H029 119.4 . . ?
C023 C029 C00U 121.1(10) . . ?
C023 C029 H029 119.4 . . ?
C00X C02A H02A 107.2 . . ?
C00X C02A C02K 114.6(7) . . ?
N01D C02A C00X 113.1(8) . . ?
N01D C02A H02A 107.2 . . ?
N01D C02A C02K 107.1(8) . . ?
C02K C02A H02A 107.2 . . ?
C00U C02B H02B 119.6 . . ?
C00U C02B C035 120.7(10) . . ?
C035 C02B H02B 119.6 . . ?
C3 C02C C031 122.3(9) . . ?
C7 C02C C031 118.4(8) . . ?
C7 C02C C3 119.3(10) . . ?
C02V C02D H02D 120.3 . . ?
C02X C02D H02D 120.3 . . ?
C02X C02D C02V 119.4(9) . . ?
C01J C02E H02E 119.9 . . ?
C021 C02E C01J 120.3(9) . . ?
C021 C02E H02E 119.9 . . ?
C010 C02F H02F 119.9 . . ?
C02G C02F C010 120.3(11) . . ?
C02G C02F H02F 119.9 . . ?
C01E C02G H02G 120.6 . . ?
C02F C02G C01E 118.8(11) . . ?
C02F C02G H02G 120.6 . . ?
C025 C02H H02H 121.4 . . ?
C025 C02H C02Z 117.3(11) . . ?
C02Z C02H H02H 121.4 . . ?
N00P C02K C01X 111.8(8) . . ?
N00P C02K C02A 106.9(7) . . ?
N00P C02K H02K 107.5 . . ?
C01X C02K C02A 115.3(8) . . ?
C01X C02K H02K 107.5 . . ?
C02A C02K H02K 107.5 . . ?
C022 C02M H02M 119.9 . . ?
C022 C02M C02O 120.2(11) . . ?
C02O C02M H02M 119.9 . . ?
N00H C02N C01V 105.8(6) . . ?
N00H C02N H02N 107.7 . . ?
C00O C02N N00H 111.8(7) . . ?
C00O C02N C01V 115.8(7) . . ?
C00O C02N H02N 107.7 . . ?
C01V C02N H02N 107.7 . . ?
C02M C02O H02O 120.5 . . ?
C02M C02O C02P 118.9(11) . . ?
C02P C02O H02O 120.5 . . ?
C01S C02P H02P 118.6 . . ?
C02O C02P C01S 122.7(10) . . ?
C02O C02P H02P 118.6 . . ?
C00X C02Q H02Q 118.8 . . ?
C01G C02Q C00X 122.5(10) . . ?
C01G C02Q H02Q 118.8 . . ?
N00K C02R C021 111.2(7) . . ?
N00K C02R H02R 108.1 . . ?
N00K C02R C031 106.7(7) . . ?
C021 C02R H02R 108.1 . . ?
C021 C02R C031 114.6(8) . . ?
C031 C02R H02R 108.1 . . ?
C023 C02S H02S 120.4 . . ?
C023 C02S C035 119.1(10) . . ?
C035 C02S H02S 120.4 . . ?
C01S C02T C022 121.1(10) . . ?
C01S C02T H02T 119.4 . . ?
C022 C02T H02T 119.4 . . ?
C03N O02U H02U 109.5 . . ?
C03O O02U H02C 109.5 . . ?
C01K C02V C02D 120.7(9) . . ?
C01K C02V H02V 119.6 . . ?
C02D C02V H02V 119.6 . . ?
C018 C02W C01M 120.6(11) . . ?
C018 C02W H02W 119.7 . . ?
C01M C02W H02W 119.7 . . ?
C00M C02X H02X 119.8 . . ?
C02D C02X C00M 120.5(9) . . ?
C02D C02X H02X 119.8 . . ?
C01O C02Z H02Z 118.5 . . ?
C02H C02Z C01O 122.9(11) . . ?
C02H C02Z H02Z 118.5 . . ?
O012 C030 H03U 109.5 . . ?
O012 C030 H03V 109.5 . . ?
O012 C030 H03W 109.5 . . ?
H03U C030 H03V 109.5 . . ?
H03U C030 H03W 109.5 . . ?
H03V C030 H03W 109.5 . . ?
N00S C031 C02C 111.6(7) . . ?
N00S C031 C02R 106.7(7) . . ?
N00S C031 H031 107.8 . . ?
C02C C031 H031 107.8 . . ?
C02R C031 C02C 115.0(8) . . ?
C02R C031 H031 107.8 . . ?
O00D C032 H03R 109.5 . . ?
O00D C032 H03S 109.5 . . ?
O00D C032 H03T 109.5 . . ?
H03R C032 H03S 109.5 . . ?
H03R C032 H03T 109.5 . . ?
H03S C032 H03T 109.5 . . ?
O00B C033 H03O 109.5 . . ?
O00B C033 H03P 109.5 . . ?
O00B C033 H03Q 109.5 . . ?
H03O C033 H03P 109.5 . . ?
H03O C033 H03Q 109.5 . . ?
H03P C033 H03Q 109.5 . . ?
C027 C034 H034 116.2 . . ?
C028 C034 C027 127.5(13) . . ?
C028 C034 H034 116.2 . . ?
C02B C035 H035 119.8 . . ?
C02S C035 C02B 120.4(11) . . ?
C02S C035 H035 119.8 . . ?
S07 C036 H03I 109.5 . . ?
S07 C036 H03J 109.5 . . ?
S07 C036 H03K 109.5 . . ?
H03I C036 H03J 109.5 . . ?
H03I C036 H03K 109.5 . . ?
H03J C036 H03K 109.5 . . ?
C03F C038 H038 119.2 . . ?
C0AA C038 H038 119.2 . . ?
C0AA C038 C03F 121.5(13) . . ?
O013 C03A H03X 109.5 . . ?
O013 C03A H03Y 109.5 . . ?
O013 C03A H 109.5 . . ?
H03X C03A H03Y 109.5 . . ?
H03X C03A H 109.5 . . ?
H03Y C03A H 109.5 . . ?
C038 C03F H03F 120.2 . . ?
C03G C03F C038 119.7(14) . . ?
C03G C03F H03F 120.2 . . ?
S07 C03I H03L 109.5 . . ?
S07 C03I H03M 109.5 . . ?
S07 C03I H03N 109.5 . . ?
H03L C03I H03M 109.5 . . ?
H03L C03I H03N 109.5 . . ?
H03M C03I H03N 109.5 . . ?
O02U C03N H03A 109.5 . . ?
O02U C03N H03B 109.5 . . ?
O02U C03N H03C 109.5 . . ?
H03A C03N H03B 109.5 . . ?
H03A C03N H03C 109.5 . . ?
H03B C03N H03C 109.5 . . ?
C4A O3 H3A 109.5 . . ?
C038 C0AA C019 122.4(8) . . ?
C038 C0AA C0 118.3(11) . . ?
C0 C0AA C019 119.2(9) . . ?
C0AA C0 H0 120.0 . . ?
C1AA C0 C0AA 120.0(13) . . ?
C1AA C0 H0 120.0 . . ?
C0 C1AA H1AA 119.3 . . ?
C03G C1AA C0 121.4(14) . . ?
C03G C1AA H1AA 119.3 . . ?
C03F C03G H03G 120.4 . . ?
C1AA C03G C03F 119.1(14) . . ?
C1AA C03G H03G 120.4 . . ?
H2A C2 H2B 106.7 . . ?
O2 C2 H2A 106.8 . . ?
O2 C2 H2B 106.8 . . ?
O2 C2 C24 122.0(11) . . ?
C24 C2 H2A 106.8 . . ?
C24 C2 H2B 106.8 . . ?
C2 O2 H2 109.5 . . ?
C01P C3 C02C 119.2(10) . . ?
C01P C3 H3 120.4 . . ?
C02C C3 H3 120.4 . . ?
C01P C02J H02J 121.5 . . ?
C01P C02J C6 117.1(13) . . ?
C6 C02J H02J 121.5 . . ?
C02J C6 H6 119.3 . . ?
C7 C6 C02J 121.4(14) . . ?
C7 C6 H6 119.3 . . ?
C02C C7 H7 119.8 . . ?
C6 C7 C02C 120.4(12) . . ?
C6 C7 H7 119.8 . . ?
O02U C03O H03D 109.5 . . ?
O02U C03O H03E 109.5 . . ?
O02U C03O H03H 109.5 . . ?
H03D C03O H03E 109.5 . . ?
H03D C03O H03H 109.5 . . ?
H03E C03O H03H 109.5 . . ?
O3 C4A H4AA 109.5 . . ?
O3 C4A H4AB 109.5 . . ?
O3 C4A H4AC 109.5 . . ?
H4AA C4A H4AB 109.5 . . ?
H4AA C4A H4AC 109.5 . . ?
H4AB C4A H4AC 109.5 . . ?
H1AB C1A H1AC 109.5 . . ?
H1AB C1A H1AD 109.5 . . ?
H1AC C1A H1AD 109.5 . . ?
S1A C1A H1AB 109.5 . . ?
S1A C1A H1AC 109.5 . . ?
S1A C1A H1AD 109.5 . . ?
O1 S1A C1A 114.7(11) . . ?
O1 S1A C4 102.8(13) . . ?
C1A S1A C4 102.5(16) . . ?
C5 O01U H01R 109.5 . . ?
O01U C5 H5A 109.5 . . ?
O01U C5 H5B 109.5 . . ?
O01U C5 H5C 109.5 . . ?
H5A C5 H5B 109.5 . . ?
H5A C5 H5C 109.5 . . ?
H5B C5 H5C 109.5 . . ?
C23 O0 H0A 109.5 . . ?
O0 C23 H23A 109.5 . . ?
O0 C23 H23B 109.5 . . ?
O0 C23 H23C 109.5 . . ?
H23A C23 H23B 109.5 . . ?
H23A C23 H23C 109.5 . . ?
H23B C23 H23C 109.5 . . ?
C2 C24 H24A 109.5 . . ?
C2 C24 H24B 109.5 . . ?
C2 C24 H24C 109.5 . . ?
H24A C24 H24B 109.5 . . ?
H24A C24 H24C 109.5 . . ?
H24B C24 H24C 109.5 . . ?
S1A C4 H4A 109.5 . . ?
S1A C4 H4B 109.5 . . ?
S1A C4 H4C 109.5 . . ?
H4A C4 H4B 109.5 . . ?
H4A C4 H4C 109.5 . . ?
H4B C4 H4C 109.5 . . ?

loop_
_geom_bond_atom_site_label_1
_geom_bond_atom_site_label_2
_geom_bond_distance
_geom_bond_site_symmetry_2
_geom_bond_publ_flag
Cr01 N00C 2.087(7) . ?
Cr01 N00E 2.078(7) . ?
Cr01 N00F 2.050(8) . ?
Cr01 N00G 2.078(7) . ?
Cr01 N00H 2.073(7) . ?
Cr01 N00I 2.080(7) . ?
Cr02 N00K 2.083(8) . ?
Cr02 N00N 2.070(8) . ?
Cr02 N00P 2.097(7) . ?
Cr02 N00S 2.083(9) . ?
Cr02 N00V 2.075(8) . ?
Cr02 N01D 2.068(9) . ?
S07 O00L 1.501(9) . ?
S07 C036 1.717(11) . ?
S07 C03I 1.683(14) . ?
O00B H1 0.8400 . ?
O00B C033 1.460(10) . ?
N00C H00A 0.9100 . ?
N00C H00B 0.9100 . ?
N00C C01Q 1.484(10) . ?
O00D H4 0.8400 . ?
O00D C032 1.455(13) . ?
N00E H00C 0.9100 . ?
N00E H00D 0.9100 . ?
N00E C01B 1.504(10) . ?
N00F H00E 0.9100 . ?
N00F H00F 0.9100 . ?
N00F C01V 1.528(11) . ?
N00G H00G 0.9100 . ?
N00G H00H 0.9100 . ?
N00G C019 1.506(11) . ?
N00H H00I 0.9100 . ?
N00H H00J 0.9100 . ?
N00H C02N 1.505(11) . ?
N00I H00K 0.9100 . ?
N00I H00L 0.9100 . ?
N00I C01I 1.501(11) . ?
C00J C00R 1.377(9) . ?
C00J C01H 1.489(11) . ?
C00J C01Y 1.381(9) . ?
N00K H00M 0.9100 . ?
N00K H00N 0.9100 . ?
N00K C02R 1.488(13) . ?
C00M C01Q 1.501(11) . ?
C00M C01U 1.385(8) . ?
C00M C02X 1.390(8) . ?
N00N H00O 0.9100 . ?
N00N H00P 0.9100 . ?
N00N C01Z 1.505(11) . ?
C00O C00Q 1.366(13) . ?
C00O C00W 1.393(12) . ?
C00O C02N 1.497(12) . ?
N00P H00R 0.9100 . ?
N00P H00S 0.9100 . ?
N00P C02K 1.492(12) . ?
C00Q H00Q 0.9500 . ?
C00Q C01A 1.386(12) . ?
C00R H00T 0.9500 . ?
C00R C016 1.393(10) . ?
N00S H00U 0.9100 . ?
N00S H00V 0.9100 . ?
N00S C031 1.493(13) . ?
C00U C01V 1.511(12) . ?
C00U C029 1.378(8) . ?
C00U C02B 1.372(8) . ?
N00V H00X 0.9100 . ?
N00V H00Z 0.9100 . ?
N00V C01H 1.534(12) . ?
C00W H00W 0.9500 . ?
C00W C01L 1.371(14) . ?
C00X C01M 1.371(12) . ?
C00X C02A 1.497(14) . ?
C00X C02Q 1.377(12) . ?
C00Y H00Y 0.9500 . ?
C00Y C01N 1.395(12) . ?
C00Y C01W 1.366(13) . ?
C00Z H00 0.9500 . ?
C00Z C011 1.395(11) . ?
C00Z C01O 1.369(13) . ?
C010 H010 0.9500 . ?
C010 C01X 1.374(8) . ?
C010 C02F 1.378(9) . ?
C011 C01Z 1.511(12) . ?
C011 C025 1.392(11) . ?
O012 H012 0.8400 . ?
O012 C030 1.459(13) . ?
O013 H013 0.8400 . ?
O013 C03A 1.47(2) . ?
C014 H014 0.9500 . ?
C014 C01A 1.364(15) . ?
C014 C01L 1.391(14) . ?
C015 H015 0.9500 . ?
C015 C016 1.374(10) . ?
C015 C024 1.356(10) . ?
C016 H016 0.9500 . ?
C017 H017 0.9500 . ?
C017 C01C 1.384(12) . ?
C017 C01R 1.377(12) . ?
C018 H018 0.9500 . ?
C018 C01G 1.367(14) . ?
C018 C02W 1.380(14) . ?
C019 H019 1.0000 . ?
C019 C01B 1.529(13) . ?
C019 C0AA 1.515(13) . ?
C01A H01A 0.9500 . ?
C01B H01B 1.0000 . ?
C01B C01R 1.536(12) . ?
C01C H01C 0.9500 . ?
C01C C01W 1.394(12) . ?
N01D H01D 0.9100 . ?
N01D H01E 0.9100 . ?
N01D C02A 1.484(12) . ?
C01E H01F 0.9500 . ?
C01E C026 1.371(9) . ?
C01E C02G 1.375(9) . ?
C01G H01G 0.9500 . ?
C01G C02Q 1.367(13) . ?
C01H H01H 1.0000 . ?
C01H C01Z 1.530(13) . ?
C01I H01I 1.0000 . ?
C01I C01Q 1.549(11) . ?
C01I C01S 1.496(12) . ?
C01J H01J 0.9500 . ?
C01J C028 1.414(13) . ?
C01J C02E 1.400(12) . ?
C01K H01K 0.9500 . ?
C01K C01U 1.379(8) . ?
C01K C02V 1.372(8) . ?
C01L H01L 0.9500 . ?
C01M H01M 0.9500 . ?
C01M C02W 1.386(13) . ?
C01N H01N 0.9500 . ?
C01N C01R 1.368(12) . ?
C01O H01O 0.9500 . ?
C01O C02Z 1.389(15) . ?
C01P H01P 0.9500 . ?
C01P C3 1.374(9) . ?
C01P C02J 1.378(10) . ?
C01Q H01Q 1.0000 . ?
C01S C02P 1.375(8) . ?
C01S C02T 1.378(9) . ?
C01U H01U 0.9500 . ?
C01V H01V 1.0000 . ?
C01V C02N 1.543(11) . ?
C01W H01W 0.9500 . ?
C01X C026 1.376(9) . ?
C01X C02K 1.529(12) . ?
C01Y H01Y 0.9500 . ?
C01Y C024 1.383(9) . ?
C01Z H01Z 1.0000 . ?
C021 C027 1.416(12) . ?
C021 C02E 1.384(12) . ?
C021 C02R 1.512(12) . ?
C022 H022 0.9500 . ?
C022 C02M 1.368(9) . ?
C022 C02T 1.381(9) . ?
C023 H023 0.9500 . ?
C023 C029 1.374(8) . ?
C023 C02S 1.369(9) . ?
C024 H024 0.9500 . ?
C025 H025 0.9500 . ?
C025 C02H 1.368(13) . ?
C026 H026 0.9500 . ?
C027 H027 0.9500 . ?
C027 C034 1.243(9) . ?
C028 H028 0.9500 . ?
C028 C034 1.237(10) . ?
C029 H029 0.9500 . ?
C02A H02A 1.0000 . ?
C02A C02K 1.535(14) . ?
C02B H02B 0.9500 . ?
C02B C035 1.379(8) . ?
C02C C031 1.524(13) . ?
C02C C3 1.380(9) . ?
C02C C7 1.375(13) . ?
C02D H02D 0.9500 . ?
C02D C02V 1.382(9) . ?
C02D C02X 1.381(9) . ?
C02E H02E 0.9500 . ?
C02F H02F 0.9500 . ?
C02F C02G 1.366(9) . ?
C02G H02G 0.9500 . ?
C02H H02H 0.9500 . ?
C02H C02Z 1.384(15) . ?
C02K H02K 1.0000 . ?
C02M H02M 0.9500 . ?
C02M C02O 1.369(9) . ?
C02N H02N 1.0000 . ?
C02O H02O 0.9500 . ?
C02O C02P 1.370(9) . ?
C02P H02P 0.9500 . ?
C02Q H02Q 0.9500 . ?
C02R H02R 1.0000 . ?
C02R C031 1.516(12) . ?
C02S H02S 0.9500 . ?
C02S C035 1.372(9) . ?
C02T H02T 0.9500 . ?
O02U H02U 0.8400 . ?
O02U H02C 0.8400 . ?
O02U C03N 1.437(11) . ?
O02U C03O 1.87(4) . ?
C02V H02V 0.9500 . ?
C02W H02W 0.9500 . ?
C02X H02X 0.9500 . ?
C02Z H02Z 0.9500 . ?
C030 H03U 0.9800 . ?
C030 H03V 0.9800 . ?
C030 H03W 0.9800 . ?
C031 H031 1.0000 . ?
C032 H03R 0.9800 . ?
C032 H03S 0.9800 . ?
C032 H03T 0.9800 . ?
C033 H03O 0.9800 . ?
C033 H03P 0.9800 . ?
C033 H03Q 0.9800 . ?
C034 H034 0.9500 . ?
C035 H035 0.9500 . ?
C036 H03I 0.9800 . ?
C036 H03J 0.9800 . ?
C036 H03K 0.9800 . ?
C038 H038 0.9500 . ?
C038 C03F 1.390(10) . ?
C038 C0AA 1.384(10) . ?
C03A H03X 0.9800 . ?
C03A H03Y 0.9800 . ?
C03A H 0.9800 . ?
C03F H03F 0.9500 . ?
C03F C03G 1.379(10) . ?
C03I H03L 0.9800 . ?
C03I H03M 0.9800 . ?
C03I H03N 0.9800 . ?
C03N H03A 0.9800 . ?
C03N H03B 0.9800 . ?
C03N H03C 0.9800 . ?
O3 H3A 0.8400 . ?
O3 C4A 1.466(11) . ?
C0AA C0 1.390(10) . ?
C0 H0 0.9500 . ?
C0 C1AA 1.385(10) . ?
C1AA H1AA 0.9500 . ?
C1AA C03G 1.375(10) . ?
C03G H03G 0.9500 . ?
C2 H2A 0.9900 . ?
C2 H2B 0.9900 . ?
C2 O2 1.460(9) . ?
C2 C24 1.66(2) . ?
O2 H2 0.8400 . ?
C3 H3 0.9500 . ?
C02J H02J 0.9500 . ?
C02J C6 1.379(10) . ?
C6 H6 0.9500 . ?
C6 C7 1.374(10) . ?
C7 H7 0.9500 . ?
O1 S1A 1.414(10) . ?
C03O H03D 0.9800 . ?
C03O H03E 0.9800 . ?
C03O H03H 0.9800 . ?
C4A H4AA 0.9800 . ?
C4A H4AB 0.9800 . ?
C4A H4AC 0.9800 . ?
C1A H1AB 0.9800 . ?
C1A H1AC 0.9800 . ?
C1A H1AD 0.9800 . ?
C1A S1A 1.446(7) . ?
S1A C4 1.592(15) . ?
O01U H01R 0.8400 . ?
O01U C5 1.448(11) . ?
C5 H5A 0.9800 . ?
C5 H5B 0.9800 . ?
C5 H5C 0.9800 . ?
O0 H0A 0.8400 . ?
O0 C23 1.455(11) . ?
C23 H23A 0.9800 . ?
C23 H23B 0.9800 . ?
C23 H23C 0.9800 . ?
C24 H24A 0.9800 . ?
C24 H24B 0.9800 . ?
C24 H24C 0.9800 . ?
C4 H4A 0.9800 . ?
C4 H4B 0.9800 . ?
C4 H4C 0.9800 . ?

loop_
_geom_hbond_atom_site_label_D
_geom_hbond_atom_site_label_H
_geom_hbond_atom_site_label_A
_geom_hbond_distance_DH
_geom_hbond_distance_HA
_geom_hbond_distance_DA
_geom_hbond_angle_DHA
_geom_hbond_site_symmetry_A
_geom_hbond_publ_flag
N00V H00Z O3 0.91 1.89 2.782(16) 165.5 . yes
N01D H01E O01U 0.91 1.93 2.816(13) 165.6 . yes

loop_
_geom_torsion_atom_site_label_1
_geom_torsion_atom_site_label_2
_geom_torsion_atom_site_label_3
_geom_torsion_atom_site_label_4
_geom_torsion
_geom_torsion_site_symmetry_1
_geom_torsion_site_symmetry_2
_geom_torsion_site_symmetry_3
_geom_torsion_site_symmetry_4
_geom_torsion_publ_flag
Cr01 N00C C01Q C00M 169.5(5) . . . . ?
Cr01 N00C C01Q C01I 43.1(7) . . . . ?
Cr01 N00E C01B C019 49.9(7) . . . . ?
Cr01 N00E C01B C01R 174.6(6) . . . . ?
Cr01 N00F C01V C00U 169.6(5) . . . . ?
Cr01 N00F C01V C02N 44.3(7) . . . . ?
Cr01 N00G C019 C01B 39.9(8) . . . . ?
Cr01 N00G C019 C0AA 164.5(6) . . . . ?
Cr01 N00H C02N C00O 167.6(5) . . . . ?
Cr01 N00H C02N C01V 40.7(7) . . . . ?
Cr01 N00I C01I C01Q 46.9(7) . . . . ?
Cr01 N00I C01I C01S 173.8(6) . . . . ?
Cr02 N00K C02R C021 168.3(6) . . . . ?
Cr02 N00K C02R C031 42.7(8) . . . . ?
Cr02 N00N C01Z C011 166.9(6) . . . . ?
Cr02 N00N C01Z C01H 42.4(8) . . . . ?
Cr02 N00P C02K C01X 170.3(6) . . . . ?
Cr02 N00P C02K C02A 43.3(8) . . . . ?
Cr02 N00S C031 C02C 166.6(6) . . . . ?
Cr02 N00S C031 C02R 40.2(8) . . . . ?
Cr02 N00V C01H C00J 163.6(6) . . . . ?
Cr02 N00V C01H C01Z 37.0(8) . . . . ?
Cr02 N01D C02A C00X 163.8(6) . . . . ?
Cr02 N01D C02A C02K 36.5(8) . . . . ?
N00E C01B C01R C017 -80.2(10) . . . . ?
N00E C01B C01R C01N 99.9(9) . . . . ?
N00F C01V C02N N00H -54.5(8) . . . . ?
N00F C01V C02N C00O -179.0(7) . . . . ?
N00G C019 C01B N00E -58.7(9) . . . . ?
N00G C019 C01B C01R 178.1(7) . . . . ?
N00G C019 C0AA C038 -77.3(12) . . . . ?
N00G C019 C0AA C0 98.3(10) . . . . ?
N00I C01I C01Q N00C -59.1(8) . . . . ?
N00I C01I C01Q C00M 176.4(7) . . . . ?
N00I C01I C01S C02P 115.1(10) . . . . ?
N00I C01I C01S C02T -63.9(12) . . . . ?
C00J C00R C016 C015 -2.7(14) . . . . ?
C00J C01H C01Z N00N -174.8(7) . . . . ?
C00J C01H C01Z C011 61.5(10) . . . . ?
C00J C01Y C024 C015 -1.3(16) . . . . ?
N00K C02R C031 N00S -53.6(9) . . . . ?
N00K C02R C031 C02C -177.9(7) . . . . ?
C00O C00Q C01A C014 3.3(18) . . . . ?
C00O C00W C01L C014 1.5(14) . . . . ?
C00Q C00O C00W C01L -0.2(13) . . . . ?
C00Q C00O C02N N00H 93.3(10) . . . . ?
C00Q C00O C02N C01V -145.4(8) . . . . ?
C00R C00J C01H N00V 94.2(10) . . . . ?
C00R C00J C01H C01Z -144.1(8) . . . . ?
C00R C00J C01Y C024 0.9(14) . . . . ?
C00U C01V C02N N00H -176.1(7) . . . . ?
C00U C01V C02N C00O 59.4(10) . . . . ?
C00U C02B C035 C02S 3(3) . . . . ?
N00V C01H C01Z N00N -50.6(9) . . . . ?
N00V C01H C01Z C011 -174.3(7) . . . . ?
C00W C00O C00Q C01A -2.2(15) . . . . ?
C00W C00O C02N N00H -83.5(10) . . . . ?
C00W C00O C02N C01V 37.8(11) . . . . ?
C00X C01M C02W C018 1.4(16) . . . . ?
C00X C02A C02K N00P -178.1(7) . . . . ?
C00X C02A C02K C01X 57.0(11) . . . . ?
C00Y C01N C01R C017 -0.7(12) . . . . ?
C00Y C01N C01R C01B 179.2(8) . . . . ?
C00Z C011 C01Z N00N -58.1(11) . . . . ?
C00Z C011 C01Z C01H 62.8(11) . . . . ?
C00Z C011 C025 C02H -0.9(15) . . . . ?
C00Z C01O C02Z C02H -3(2) . . . . ?
C010 C01X C026 C01E -2.0(15) . . . . ?
C010 C01X C02K N00P 104.0(10) . . . . ?
C010 C01X C02K C02A -133.7(9) . . . . ?
C010 C02F C02G C01E 0.4(19) . . . . ?
C011 C00Z C01O C02Z 1.2(16) . . . . ?
C011 C025 C02H C02Z -0.6(19) . . . . ?
C016 C015 C024 C01Y -0.4(17) . . . . ?
C017 C01C C01W C00Y -0.5(15) . . . . ?
C018 C01G C02Q C00X 0.6(19) . . . . ?
C019 C01B C01R C017 39.5(12) . . . . ?
C019 C01B C01R C01N -140.5(8) . . . . ?
C019 C0AA C0 C1AA -176.6(10) . . . . ?
C01A C014 C01L C00W -0.4(17) . . . . ?
C01B C019 C0AA C038 42.2(13) . . . . ?
C01B C019 C0AA C0 -142.2(9) . . . . ?
C01C C017 C01R C01B -178.7(8) . . . . ?
C01C C017 C01R C01N 1.3(13) . . . . ?
N01D C02A C02K N00P -51.7(9) . . . . ?
N01D C02A C02K C01X -176.6(8) . . . . ?
C01G C018 C02W C01M -2.9(17) . . . . ?
C01H C00J C00R C016 -178.2(9) . . . . ?
C01H C00J C01Y C024 -179.9(9) . . . . ?
C01I C01S C02P C02O -179.4(11) . . . . ?
C01I C01S C02T C022 179.8(11) . . . . ?
C01J C028 C034 C027 -3(2) . . . . ?
C01L C014 C01A C00Q -1.9(18) . . . . ?
C01M C00X C02A N01D -66.4(11) . . . . ?
C01M C00X C02A C02K 56.8(12) . . . . ?
C01M C00X C02Q C01G -2.1(16) . . . . ?
C01N C00Y C01W C01C 1.1(15) . . . . ?
C01O C00Z C011 C01Z 178.2(10) . . . . ?
C01O C00Z C011 C025 0.6(13) . . . . ?
C01P C02J C6 C7 0(2) . . . . ?
C01Q C00M C01U C01K 177.3(9) . . . . ?
C01Q C00M C02X C02D -179.3(12) . . . . ?
C01Q C01I C01S C02P -122.9(9) . . . . ?
C01Q C01I C01S C02T 58.0(13) . . . . ?
C01R C017 C01C C01W -0.7(15) . . . . ?
C01S C01I C01Q N00C 173.5(7) . . . . ?
C01S C01I C01Q C00M 48.9(10) . . . . ?
C01U C00M C01Q N00C -76.0(10) . . . . ?
C01U C00M C01Q C01I 45.0(11) . . . . ?
C01U C00M C02X C02D -1.8(17) . . . . ?
C01U C01K C02V C02D 1(2) . . . . ?
C01V C00U C029 C023 -178.0(9) . . . . ?
C01V C00U C02B C035 177.1(13) . . . . ?
C01W C00Y C01N C01R -0.5(14) . . . . ?
C01X C010 C02F C02G -0.7(15) . . . . ?
C01Y C00J C00R C016 1.1(13) . . . . ?
C01Y C00J C01H N00V -85.0(11) . . . . ?
C01Y C00J C01H C01Z 36.7(12) . . . . ?
C01Z C011 C025 C02H -178.6(10) . . . . ?
C021 C027 C034 C028 3(2) . . . . ?
C021 C02R C031 N00S -177.1(8) . . . . ?
C021 C02R C031 C02C 58.6(11) . . . . ?
C022 C02M C02O C02P -1(3) . . . . ?
C023 C02S C035 C02B -5(2) . . . . ?
C024 C015 C016 C00R 2.3(16) . . . . ?
C025 C011 C01Z N00N 119.6(9) . . . . ?
C025 C011 C01Z C01H -119.5(9) . . . . ?
C025 C02H C02Z C01O 3(2) . . . . ?
C026 C01E C02G C02F -1(2) . . . . ?
C026 C01X C02K N00P -73.0(12) . . . . ?
C026 C01X C02K C02A 49.3(12) . . . . ?
C027 C021 C02E C01J 0.6(14) . . . . ?
C027 C021 C02R N00K 125.8(9) . . . . ?
C027 C021 C02R C031 -113.1(10) . . . . ?
C028 C01J C02E C021 -0.6(15) . . . . ?
C029 C00U C01V N00F 86.7(9) . . . . ?
C029 C00U C01V C02N -154.2(8) . . . . ?
C029 C00U C02B C035 -0.1(19) . . . . ?
C029 C023 C02S C035 3.9(19) . . . . ?
C02A C00X C01M C02W 179.0(10) . . . . ?
C02A C00X C02Q C01G 180.0(10) . . . . ?
C02B C00U C01V N00F -90.5(11) . . . . ?
C02B C00U C01V C02N 28.6(13) . . . . ?
C02B C00U C029 C023 -0.7(14) . . . . ?
C02E C01J C028 C034 1.7(18) . . . . ?
C02E C021 C027 C034 -1.8(14) . . . . ?
C02E C021 C02R N00K -53.7(12) . . . . ?
C02E C021 C02R C031 67.4(12) . . . . ?
C02F C010 C01X C026 1.5(13) . . . . ?
C02F C010 C01X C02K -175.5(9) . . . . ?
C02G C01E C026 C01X 1.7(19) . . . . ?
C02K C01X C026 C01E 175.0(10) . . . . ?
C02M C022 C02T C01S -2(2) . . . . ?
C02M C02O C02P C01S 1(2) . . . . ?
C02N C00O C00Q C01A -179.0(9) . . . . ?
C02N C00O C00W C01L 176.6(9) . . . . ?
C02P C01S C02T C022 0.8(18) . . . . ?
C02Q C00X C01M C02W 1.1(14) . . . . ?
C02Q C00X C02A N01D 111.4(10) . . . . ?
C02Q C00X C02A C02K -125.4(10) . . . . ?
C02R C021 C027 C034 178.7(11) . . . . ?
C02R C021 C02E C01J -179.9(9) . . . . ?
C02S C023 C029 C00U -1.3(14) . . . . ?
C02T C01S C02P C02O -0.3(15) . . . . ?
C02T C022 C02M C02O 2(3) . . . . ?
C02V C01K C01U C00M 0.6(15) . . . . ?
C02V C02D C02X C00M 3(2) . . . . ?
C02W C018 C01G C02Q 2.0(18) . . . . ?
C02X C00M C01Q N00C 101.4(10) . . . . ?
C02X C00M C01Q C01I -137.6(9) . . . . ?
C02X C00M C01U C01K -0.1(13) . . . . ?
C02X C02D C02V C01K -3(3) . . . . ?
C031 C02C C3 C01P 177.4(9) . . . . ?
C031 C02C C7 C6 -176.9(12) . . . . ?
C038 C03F C03G C1AA 2(2) . . . . ?
C038 C0AA C0 C1AA -0.8(15) . . . . ?
C03F C038 C0AA C019 176.8(11) . . . . ?
C03F C038 C0AA C0 1.1(18) . . . . ?
C0AA C019 C01B N00E 178.1(7) . . . . ?
C0AA C019 C01B C01R 54.9(10) . . . . ?
C0AA C038 C03F C03G -2(2) . . . . ?
C0AA C0 C1AA C03G 1.0(17) . . . . ?
C0 C1AA C03G C03F -2(2) . . . . ?
C3 C01P C02J C6 1(2) . . . . ?
C3 C02C C031 N00S -44.4(11) . . . . ?
C3 C02C C031 C02R 77.3(11) . . . . ?
C3 C02C C7 C6 1.0(17) . . . . ?
C02J C01P C3 C02C -0.4(17) . . . . ?
C02J C6 C7 C02C -1(2) . . . . ?
C7 C02C C031 N00S 133.5(11) . . . . ?
C7 C02C C031 C02R -104.8(11) . . . . ?
C7 C02C C3 C01P -0.5(15) . . . . ?

loop_
_smtbx_masks_void_nr
_smtbx_masks_void_average_x
_smtbx_masks_void_average_y
_smtbx_masks_void_average_z
_smtbx_masks_void_volume
_smtbx_masks_void_count_electrons
_smtbx_masks_void_content
1 -0.116 -0.040 0.683 52.6 12.3 ?
2 -0.152 0.039 0.191 33.0 7.7 ?
3 0.116 0.460 0.317 52.6 12.3 ?
4 0.152 0.539 0.809 33.0 7.8 ?
5 0.388 0.300 0.690 149.7 59.4 ?
6 0.260 0.848 0.550 8.8 0.6 ?
7 0.612 0.800 0.310 149.7 59.4 ?
8 0.740 0.348 0.450 8.8 0.5 ?
